data_2016570
loop_
_publ_author_name
'Reeswinkel, Thomas'
'Sparta, Karine M.'
'Roth, Georg'

_publ_section_title
;
 Ba~3~Li~2~V~2~O~7~Cl~4~, a new vanadate with a channel structure
;
_journal_coeditor_code SQ3118
_journal_issue 4
_journal_name_full 'Acta Crystallographica Section C'
_journal_page_first i38
_journal_page_last i40
_journal_paper_doi 10.1107/S0108270108002801
_journal_volume 64
_journal_year 2008
_chemical_formula_iupac 'Ba3 Li2 V2 O7 Cl4'
_chemical_formula_moiety 'O7 V2 , 4Cl , 3Ba , 2Li'
_chemical_formula_sum 'Ba3 Cl4 Li2 O7 V2'
_chemical_formula_weight 781.58
_chemical_name_systematic
;
tribarium dilithium divanadate tetrachloride
;
_space_group_crystal_system monoclinic
_space_group_IT_number 12
_space_group_name_H-M_alt 'C 1 2/m 1'
_symmetry_space_group_name_Hall '-C 2y'
_symmetry_space_group_name_H-M 'C 1 2/m 1'
_audit_creation_method 'WinGX routine CIF_UPDATE'
_cell_angle_alpha 90
_cell_angle_beta 90.592(7)
_cell_angle_gamma 90
_cell_formula_units_Z 4
_cell_length_a 16.1215(14)
_cell_length_b 5.7630(3)
_cell_length_c 14.3795(13)
_cell_measurement_reflns_used 20576
_cell_measurement_temperature 293(2)
_cell_measurement_theta_max 35.23
_cell_measurement_theta_min 2.77
_cell_volume 1335.90(18)
_computing_cell_refinement 'X-AREA (Stoe & Cie, 2000)'
_computing_data_collection 'X-AREA (Stoe & Cie, 2000)'
_computing_data_reduction 'X-RED (Stoe & Cie, 1996)'
_computing_molecular_graphics 'ATOMS (Dowty, 2000)'
_computing_publication_material 'WinGX (Version 1.70.01; Farrugia, 1999)'
_computing_structure_refinement 'SHELXL97 (Sheldrick, 2008)'
_computing_structure_solution 'SIR2002 (Burla <i>et al.</i>,  2003)'
_diffrn_measured_fraction_theta_full 0.99
_diffrn_measured_fraction_theta_max 0.99
_diffrn_measurement_device '2-circle goniometer'
_diffrn_measurement_device_type 'Stoe IPDSII'
_diffrn_measurement_method 'Rotation method, \w'
_diffrn_radiation_type MoK\a
_diffrn_radiation_wavelength 0.71073
_diffrn_reflns_av_R_equivalents 0.0506
_diffrn_reflns_limit_h_max 25
_diffrn_reflns_limit_h_min -26
_diffrn_reflns_limit_k_max 7
_diffrn_reflns_limit_k_min -9
_diffrn_reflns_limit_l_max 23
_diffrn_reflns_limit_l_min -22
_diffrn_reflns_number 22838
_diffrn_reflns_theta_full 34.99
_diffrn_reflns_theta_max 34.99
_diffrn_reflns_theta_min 2.83
_diffrn_standards_decay_% 0
_diffrn_standards_interval_count 0
_diffrn_standards_interval_time 0
_diffrn_standards_number 0
_exptl_absorpt_coefficient_mu 10.867
_exptl_absorpt_correction_T_max 0.295
_exptl_absorpt_correction_T_min 0.141
_exptl_absorpt_correction_type numerical
_exptl_absorpt_process_details '(X-SHAPE; Stoe & Cie, 1996)'
_exptl_crystal_colour blue
_exptl_crystal_density_diffrn 3.886
_exptl_crystal_density_method 'not measured'
_exptl_crystal_description parallelepiped
_exptl_crystal_F_000 1376
_exptl_crystal_size_max 0.19
_exptl_crystal_size_mid 0.15
_exptl_crystal_size_min 0.12
_refine_diff_density_max 1.016
_refine_diff_density_min -1.267
_refine_ls_extinction_coef 0.00627(10)
_refine_ls_extinction_expression Fc^*^=kFc[1+0.001xFc^2^\l^3^/sin(2\q)]^-1/4^
_refine_ls_extinction_method 'SHELXL97 (Sheldrick, 2008)'
_refine_ls_goodness_of_fit_ref 1.614
_refine_ls_matrix_type full
_refine_ls_number_constraints 0
_refine_ls_number_parameters 106
_refine_ls_number_reflns 3141
_refine_ls_number_restraints 0
_refine_ls_restrained_S_all 1.614
_refine_ls_R_factor_gt 0.024
_refine_ls_shift/su_max 0
_refine_ls_structure_factor_coef Fsqd
_refine_ls_weighting_details 'w = 1/\s^2^(Fo^2^)'
_refine_ls_weighting_scheme calc
_refine_ls_wR_factor_ref 0.0346
_reflns_number_gt 2763
_reflns_number_total 3141
_reflns_threshold_expression I>2\s(I)
_cod_data_source_file sq3118.cif
_cod_data_source_block I
_cod_database_code 2016570
_cod_database_fobs_code 2016570

loop_
_symmetry_equiv_pos_as_xyz
'x, y, z'
'-x, y, -z'
'x+1/2, y+1/2, z'
'-x+1/2, y+1/2, -z'
'-x, -y, -z'
'x, -y, z'
'-x+1/2, -y+1/2, -z'
'x+1/2, -y+1/2, z'

loop_
_atom_site_type_symbol
_atom_site_label
_atom_site_fract_x
_atom_site_fract_y
_atom_site_fract_z
_atom_site_U_iso_or_equiv
_atom_site_adp_type
_atom_site_calc_flag
_atom_site_refinement_flags
_atom_site_occupancy
Ba Ba1 0.133937(10) 0 0.279261(13) 0.01316(4) Uani d S 1
Ba Ba2 0.136184(10) 0 0.726277(13) 0.01414(4) Uani d S 1
Ba Ba3 0.5 0 0 0.01659(6) Uani d S 1
Ba Ba4 0.5 0 0.5 0.01711(6) Uani d S 1
V V1 0.31140(3) 0 0.87285(3) 0.00853(8) Uani d S 1
V V2 0.49634(3) 0 0.25169(3) 0.00830(8) Uani d S 1
Cl Cl1 0.31137(4) 0 0.37832(5) 0.01569(13) Uani d S 1
Cl Cl2 0.00143(6) 0 0.11521(6) 0.02670(18) Uani d S 1
Cl Cl3 0.31537(4) 0 0.62089(5) 0.01562(13) Uani d S 1
Cl Cl4 0.11507(5) 0 0.50133(5) 0.01677(13) Uani d S 1
O O1 0.32993(14) 0 0.98736(15) 0.0177(5) Uani d S 1
O O2 0.41184(13) 0 0.18266(16) 0.0185(5) Uani d S 1
O O3 0.49752(9) 0.2336(3) 0.32264(11) 0.0132(3) Uani d . 1
O O4 0.25850(9) 0.2358(3) 0.83436(11) 0.0153(3) Uani d . 1
O O5 0.41276(13) 0 0.82120(17) 0.0178(5) Uani d S 1
Li Li1 0.3017(3) 0 0.1166(4) 0.0130(10) Uani d S 1
Li Li2 0.25 0.25 0.5 0.0280(14) Uani d S 1

loop_
_atom_site_aniso_label
_atom_site_aniso_U_11
_atom_site_aniso_U_22
_atom_site_aniso_U_33
_atom_site_aniso_U_12
_atom_site_aniso_U_13
_atom_site_aniso_U_23
Ba1 0.01104(7) 0.01398(8) 0.01448(9) 0 0.00141(5) 0
Ba2 0.00985(7) 0.01665(9) 0.01588(9) 0 -0.00218(5) 0
Ba3 0.01104(9) 0.02688(14) 0.01181(11) 0 -0.00209(7) 0
Ba4 0.01941(11) 0.02040(13) 0.01153(11) 0 0.00064(8) 0
V1 0.00700(16) 0.01017(19) 0.0084(2) 0 0.00044(13) 0
V2 0.00686(16) 0.00952(19) 0.00852(17) 0 0.00053(13) 0
Cl1 0.0145(3) 0.0158(3) 0.0168(3) 0 0.0017(2) 0
Cl2 0.0419(5) 0.0238(4) 0.0144(3) 0 -0.0009(3) 0
Cl3 0.0156(3) 0.0157(3) 0.0155(3) 0 -0.0013(2) 0
Cl4 0.0174(3) 0.0185(3) 0.0144(3) 0 0.0003(2) 0
O1 0.0163(9) 0.0288(13) 0.0080(9) 0 -0.0002(7) 0
O2 0.0098(8) 0.0297(13) 0.0159(10) 0 -0.0028(7) 0
O3 0.0128(6) 0.0131(7) 0.0137(7) -0.0004(5) 0.0010(5) -0.0021(6)
O4 0.0138(6) 0.0140(7) 0.0181(7) 0.0049(6) 0.0002(5) -0.0006(6)
O5 0.0094(8) 0.0275(13) 0.0166(10) 0 0.0037(7) 0
Li1 0.014(2) 0.013(2) 0.012(2) 0 0.0034(17) 0
Li2 0.037(4) 0.022(3) 0.025(3) 0.003(3) 0.000(2) 0.003(3)

loop_
_atom_type_symbol
_atom_type_description
_atom_type_scat_dispersion_real
_atom_type_scat_dispersion_imag
_atom_type_scat_source
Ba Ba -0.3244 2.2819 'International Tables Vol C Tables 4.2.6.8 and 6.1.1.4'
V V 0.3005 0.5294 'International Tables Vol C Tables 4.2.6.8 and 6.1.1.4'
O O 0.0106 0.006 'International Tables Vol C Tables 4.2.6.8 and 6.1.1.4'
Cl Cl 0.1484 0.1585 'International Tables Vol C Tables 4.2.6.8 and 6.1.1.4'
Li Li -0.0003 0.0001 'International Tables Vol C Tables 4.2.6.8 and 6.1.1.4'

loop_
_geom_angle_atom_site_label_1
_geom_angle_atom_site_label_2
_geom_angle_atom_site_label_3
_geom_angle_site_symmetry_1
_geom_angle_site_symmetry_3
_geom_angle
_geom_angle_publ_flag
O3 Ba1 O3 3_445 8_455 67.63(7) n
O3 Ba1 O4 3_445 4_546 108.96(5) n
O3 Ba1 O4 8_455 4_546 157.23(4) n
O3 Ba1 O4 3_445 7_556 157.23(4) n
O3 Ba1 O4 8_455 7_556 108.96(5) n
O4 Ba1 O4 4_546 7_556 64.89(7) n
O3 Ba1 Cl2 3_445 . 68.60(3) n
O3 Ba1 Cl2 8_455 . 68.60(3) n
O4 Ba1 Cl2 4_546 . 89.01(3) n
O4 Ba1 Cl2 7_556 . 89.01(3) n
O3 Ba1 Cl1 3_445 . 127.86(3) n
O3 Ba1 Cl1 8_455 . 127.86(3) n
O4 Ba1 Cl1 4_546 . 72.89(3) n
O4 Ba1 Cl1 7_556 . 72.89(3) n
Cl2 Ba1 Cl1 . . 158.43(2) n
O3 Ba1 Cl4 3_445 . 72.01(3) n
O3 Ba1 Cl4 8_455 . 72.01(3) n
O4 Ba1 Cl4 4_546 . 129.59(3) n
O4 Ba1 Cl4 7_556 . 129.59(3) n
Cl2 Ba1 Cl4 . . 132.13(2) n
Cl1 Ba1 Cl4 . . 69.44(2) n
O3 Ba1 O5 3_445 7_546 55.63(5) n
O3 Ba1 O5 8_455 7_546 113.91(5) n
O4 Ba1 O5 4_546 7_546 54.46(5) n
O4 Ba1 O5 7_556 7_546 110.71(5) n
Cl2 Ba1 O5 . 7_546 61.69(3) n
Cl1 Ba1 O5 . 7_546 113.27(3) n
Cl4 Ba1 O5 . 7_546 114.27(4) n
O3 Ba1 O5 3_445 7_556 113.91(5) n
O3 Ba1 O5 8_455 7_556 55.63(5) n
O4 Ba1 O5 4_546 7_556 110.71(5) n
O4 Ba1 O5 7_556 7_556 54.46(5) n
Cl2 Ba1 O5 . 7_556 61.69(3) n
Cl1 Ba1 O5 . 7_556 113.27(3) n
Cl4 Ba1 O5 . 7_556 114.27(4) n
O5 Ba1 O5 7_546 7_556 121.25(7) n
O3 Ba1 Cl3 3_445 7_556 125.37(4) n
O3 Ba1 Cl3 8_455 7_556 67.18(4) n
O4 Ba1 Cl3 4_546 7_556 124.46(3) n
O4 Ba1 Cl3 7_556 7_556 68.53(4) n
Cl2 Ba1 Cl3 . 7_556 118.929(11) n
Cl1 Ba1 Cl3 . 7_556 65.798(12) n
Cl4 Ba1 Cl3 . 7_556 66.113(13) n
O5 Ba1 Cl3 7_546 7_556 178.89(4) n
O5 Ba1 Cl3 7_556 7_556 59.08(4) n
O3 Ba1 Cl3 3_445 7_546 67.18(4) n
O3 Ba1 Cl3 8_455 7_546 125.37(4) n
O4 Ba1 Cl3 4_546 7_546 68.53(4) n
O4 Ba1 Cl3 7_556 7_546 124.46(3) n
Cl2 Ba1 Cl3 . 7_546 118.928(11) n
Cl1 Ba1 Cl3 . 7_546 65.798(12) n
Cl4 Ba1 Cl3 . 7_546 66.113(13) n
O5 Ba1 Cl3 7_546 7_546 59.08(4) n
O5 Ba1 Cl3 7_556 7_546 178.89(4) n
Cl3 Ba1 Cl3 7_556 7_546 120.56(2) n
O3 Ba1 Li1 3_445 . 138.95(6) n
O3 Ba1 Li1 8_455 . 138.95(6) n
Cl2 Ba1 Li1 . . 91.24(9) n
Cl1 Ba1 Li1 . . 67.18(9) n
Cl4 Ba1 Li1 . . 136.63(9) n
O5 Ba1 Li1 7_546 . 83.41(6) n
O5 Ba1 Li1 7_556 . 83.41(6) n
Cl3 Ba1 Li1 7_556 . 95.62(4) n
Cl3 Ba1 Li1 7_546 . 95.62(4) n
O3 Ba1 V2 8_455 3_445 88.79(3) n
O4 Ba1 V2 4_546 3_445 83.59(3) n
O4 Ba1 V2 7_556 3_445 137.24(4) n
Cl2 Ba1 V2 . 3_445 60.998(11) n
Cl1 Ba1 V2 . 3_445 126.171(7) n
Cl4 Ba1 V2 . 3_445 92.536(12) n
O5 Ba1 V2 7_556 3_445 120.29(3) n
Cl3 Ba1 V2 7_556 3_445 151.403(16) n
Cl3 Ba1 V2 7_546 3_445 60.583(13) n
Li1 Ba1 V2 . 3_445 112.91(4) n
O3 Ba1 V2 3_445 3_455 88.79(3) n
O4 Ba1 V2 4_546 3_455 137.24(4) n
O4 Ba1 V2 7_556 3_455 83.59(3) n
Cl2 Ba1 V2 . 3_455 60.998(11) n
Cl1 Ba1 V2 . 3_455 126.171(7) n
Cl4 Ba1 V2 . 3_455 92.536(12) n
O5 Ba1 V2 7_546 3_455 120.29(3) n
Cl3 Ba1 V2 7_556 3_455 60.583(13) n
Cl3 Ba1 V2 7_546 3_455 151.403(16) n
Li1 Ba1 V2 . 3_455 112.91(4) n
V2 Ba1 V2 3_445 3_455 104.046(12) n
O3 Ba1 V1 3_445 7_546 84.05(3) n
O3 Ba1 V1 8_455 7_546 139.15(3) n
O4 Ba1 V1 7_556 7_546 85.83(4) n
Cl2 Ba1 V1 . 7_546 74.019(14) n
Cl1 Ba1 V1 . 7_546 92.622(12) n
Cl4 Ba1 V1 . 7_546 127.502(7) n
O5 Ba1 V1 7_556 7_546 118.12(4) n
Cl3 Ba1 V1 7_556 7_546 150.035(15) n
Cl3 Ba1 V1 7_546 7_546 61.580(14) n
Li1 Ba1 V1 . 7_546 55.54(3) n
V2 Ba1 V1 3_445 7_546 58.269(10) n
V2 Ba1 V1 3_455 7_546 133.817(11) n
O3 Ba1 V1 3_445 7_556 139.15(3) n
O3 Ba1 V1 8_455 7_556 84.05(3) n
O4 Ba1 V1 4_546 7_556 85.83(4) n
Cl2 Ba1 V1 . 7_556 74.019(14) n
Cl1 Ba1 V1 . 7_556 92.622(12) n
Cl4 Ba1 V1 . 7_556 127.502(7) n
O5 Ba1 V1 7_546 7_556 118.12(4) n
Cl3 Ba1 V1 7_556 7_556 61.580(14) n
Cl3 Ba1 V1 7_546 7_556 150.035(15) n
Li1 Ba1 V1 . 7_556 55.54(3) n
V2 Ba1 V1 3_445 7_556 133.817(11) n
V2 Ba1 V1 3_455 7_556 58.269(10) n
V1 Ba1 V1 7_546 7_556 101.207(13) n
O3 Ba1 Li2 3_445 . 113.22(3) n
O3 Ba1 Li2 8_455 . 89.28(3) n
O4 Ba1 Li2 4_546 . 111.84(3) n
O4 Ba1 Li2 7_556 . 88.84(3) n
Cl2 Ba1 Li2 . . 155.677(9) n
O5 Ba1 Li2 7_546 . 140.76(3) n
O5 Ba1 Li2 7_556 . 97.89(3) n
Cl3 Ba1 Li2 7_546 . 81.730(12) n
Li1 Ba1 Li2 . . 99.78(8) n
V2 Ba1 Li2 3_445 . 131.156(9) n
V2 Ba1 Li2 3_455 . 94.688(8) n
V1 Ba1 Li2 7_546 . 129.932(8) n
V1 Ba1 Li2 7_556 . 94.406(8) n
O3 Ba1 Li2 3_445 4_546 89.28(3) n
O3 Ba1 Li2 8_455 4_546 113.22(3) n
O4 Ba1 Li2 4_546 4_546 88.84(3) n
O4 Ba1 Li2 7_556 4_546 111.84(3) n
Cl2 Ba1 Li2 . 4_546 155.677(9) n
O5 Ba1 Li2 7_546 4_546 97.89(3) n
O5 Ba1 Li2 7_556 4_546 140.76(3) n
Cl3 Ba1 Li2 7_556 4_546 81.730(12) n
Li1 Ba1 Li2 . 4_546 99.78(8) n
V2 Ba1 Li2 3_445 4_546 94.688(8) n
V2 Ba1 Li2 3_455 4_546 131.156(9) n
V1 Ba1 Li2 7_546 4_546 94.406(8) n
V1 Ba1 Li2 7_556 4_546 129.932(8) n
O4 Ba1 Ba2 4_546 5_556 127.33(3) n
O4 Ba1 Ba2 7_556 5_556 127.33(3) n
Cl2 Ba1 Ba2 . 5_556 47.11(2) n
Cl1 Ba1 Ba2 . 5_556 154.460(15) n
Cl4 Ba1 Ba2 . 5_556 85.019(15) n
O5 Ba1 Ba2 7_546 5_556 76.64(4) n
O5 Ba1 Ba2 7_556 5_556 76.64(4) n
Cl3 Ba1 Ba2 7_556 5_556 104.461(13) n
Cl3 Ba1 Ba2 7_546 5_556 104.461(13) n
Li1 Ba1 Ba2 . 5_556 138.36(8) n
V2 Ba1 Ba2 3_445 5_556 52.584(6) n
V2 Ba1 Ba2 3_455 5_556 52.584(6) n
V1 Ba1 Ba2 7_546 5_556 103.394(8) n
V1 Ba1 Ba2 7_556 5_556 103.394(8) n
Li2 Ba1 Ba2 . 5_556 118.760(7) n
Li2 Ba1 Ba2 4_546 5_556 118.760(7) n
O3 Ba1 Ba2 3_445 7_556 167.54(3) n
O3 Ba1 Ba2 8_455 7_556 107.07(3) n
O4 Ba1 Ba2 4_546 7_556 80.35(3) n
Cl2 Ba1 Ba2 . 7_556 120.925(14) n
Cl1 Ba1 Ba2 . 7_556 45.707(8) n
Cl4 Ba1 Ba2 . 7_556 95.726(12) n
O5 Ba1 Ba2 7_546 7_556 134.71(4) n
O5 Ba1 Ba2 7_556 7_556 68.53(4) n
Cl3 Ba1 Ba2 7_546 7_556 110.448(13) n
Li1 Ba1 Ba2 . 7_556 52.38(5) n
V2 Ba1 Ba2 3_445 7_556 163.744(8) n
V2 Ba1 Ba2 3_455 7_556 89.576(8) n
V1 Ba1 Ba2 7_546 7_556 105.837(9) n
V1 Ba1 Ba2 7_556 7_556 47.506(8) n
Li2 Ba1 Ba2 . 7_556 54.624(5) n
Li2 Ba1 Ba2 4_546 7_556 82.517(6) n
Ba2 Ba1 Ba2 5_556 7_556 142.088(3) n
O3 Ba2 O3 4_546 7_556 68.37(7) n
O3 Ba2 O4 4_546 . 161.78(5) n
O3 Ba2 O4 7_556 . 114.38(5) n
O3 Ba2 O4 4_546 6 114.38(5) n
O3 Ba2 O4 7_556 6 161.78(5) n
O4 Ba2 O4 . 6 57.10(7) n
O3 Ba2 Cl2 4_546 5_556 68.42(4) n
O3 Ba2 Cl2 7_556 5_556 68.42(4) n
O4 Ba2 Cl2 . 5_556 95.32(4) n
O4 Ba2 Cl2 6 5_556 95.32(4) n
O3 Ba2 Cl4 4_546 . 70.70(4) n
O3 Ba2 Cl4 7_556 . 70.70(4) n
O4 Ba2 Cl4 . . 127.52(4) n
O4 Ba2 Cl4 6 . 127.52(4) n
Cl2 Ba2 Cl4 5_556 . 130.05(2) n
O3 Ba2 O2 4_546 7_556 114.20(5) n
O3 Ba2 O2 7_556 7_556 54.34(5) n
O4 Ba2 O2 . 7_556 61.61(5) n
O4 Ba2 O2 6 7_556 111.65(5) n
Cl2 Ba2 O2 5_556 7_556 62.90(4) n
Cl4 Ba2 O2 . 7_556 112.14(4) n
O3 Ba2 O2 4_546 7_546 54.34(5) n
O3 Ba2 O2 7_556 7_546 114.20(5) n
O4 Ba2 O2 . 7_546 111.65(5) n
O4 Ba2 O2 6 7_546 61.61(5) n
Cl2 Ba2 O2 5_556 7_546 62.90(4) n
Cl4 Ba2 O2 . 7_546 112.14(4) n
O2 Ba2 O2 7_556 7_546 124.13(8) n
O3 Ba2 Cl3 4_546 . 125.31(4) n
O3 Ba2 Cl3 7_556 . 125.31(4) n
O4 Ba2 Cl3 . . 69.09(4) n
O4 Ba2 Cl3 6 . 69.09(4) n
Cl2 Ba2 Cl3 5_556 . 162.08(2) n
Cl4 Ba2 Cl3 . . 67.869(19) n
O2 Ba2 Cl3 7_556 . 113.57(4) n
O2 Ba2 Cl3 7_546 . 113.57(4) n
O3 Ba2 Cl1 4_546 7_546 66.71(4) n
O3 Ba2 Cl1 7_556 7_546 124.59(4) n
O4 Ba2 Cl1 . 7_546 118.55(4) n
O4 Ba2 Cl1 6 7_546 70.05(4) n
Cl2 Ba2 Cl1 5_556 7_546 119.896(12) n
Cl4 Ba2 Cl1 . 7_546 65.097(13) n
O2 Ba2 Cl1 7_556 7_546 176.85(4) n
O2 Ba2 Cl1 7_546 7_546 58.96(4) n
Cl3 Ba2 Cl1 . 7_546 64.284(12) n
O3 Ba2 Cl1 4_546 7_556 124.59(3) n
O3 Ba2 Cl1 7_556 7_556 66.71(4) n
O4 Ba2 Cl1 . 7_556 70.05(4) n
O4 Ba2 Cl1 6 7_556 118.55(4) n
Cl2 Ba2 Cl1 5_556 7_556 119.896(12) n
Cl4 Ba2 Cl1 . 7_556 65.097(13) n
O2 Ba2 Cl1 7_556 7_556 58.96(4) n
O2 Ba2 Cl1 7_546 7_556 176.85(4) n
Cl3 Ba2 Cl1 . 7_556 64.284(12) n
Cl1 Ba2 Cl1 7_546 7_556 117.95(2) n
O3 Ba2 V1 4_546 . 141.54(3) n
O3 Ba2 V1 7_556 . 141.54(3) n
Cl2 Ba2 V1 5_556 . 97.59(2) n
Cl4 Ba2 V1 . . 132.363(17) n
O2 Ba2 V1 7_556 . 87.23(4) n
O2 Ba2 V1 7_546 . 87.23(4) n
Cl3 Ba2 V1 . . 64.494(16) n
Cl1 Ba2 V1 7_546 . 93.678(13) n
Cl1 Ba2 V1 7_556 . 93.678(13) n
O3 Ba2 V2 7_556 7_546 90.29(4) n
O4 Ba2 V2 . 7_546 137.95(4) n
O4 Ba2 V2 6 7_546 88.75(3) n
Cl2 Ba2 V2 5_556 7_546 61.369(10) n
Cl4 Ba2 V2 . 7_546 91.801(12) n
O2 Ba2 V2 7_556 7_546 121.86(4) n
Cl3 Ba2 V2 . 7_546 124.555(8) n
Cl1 Ba2 V2 7_546 7_546 60.400(14) n
Cl1 Ba2 V2 7_556 7_546 151.252(15) n
V1 Ba2 V2 . 7_546 114.949(9) n
O3 Ba2 V2 4_546 7_556 90.29(4) n
O4 Ba2 V2 . 7_556 88.75(3) n
O4 Ba2 V2 6 7_556 137.95(4) n
Cl2 Ba2 V2 5_556 7_556 61.369(10) n
Cl4 Ba2 V2 . 7_556 91.801(12) n
O2 Ba2 V2 7_546 7_556 121.86(4) n
Cl3 Ba2 V2 . 7_556 124.555(8) n
Cl1 Ba2 V2 7_546 7_556 151.252(15) n
Cl1 Ba2 V2 7_556 7_556 60.400(14) n
V1 Ba2 V2 . 7_556 114.949(9) n
V2 Ba2 V2 7_546 7_556 106.211(13) n
O3 Ba2 Li1 4_546 7_556 141.58(9) n
O3 Ba2 Li1 7_556 7_556 85.93(8) n
O4 Ba2 Li1 6 7_556 81.96(7) n
Cl2 Ba2 Li1 5_556 7_556 75.88(8) n
Cl4 Ba2 Li1 . 7_556 128.15(7) n
O2 Ba2 Li1 7_546 7_556 119.65(8) n
Cl3 Ba2 Li1 . 7_556 92.69(8) n
Cl1 Ba2 Li1 7_546 7_556 148.44(7) n
Cl1 Ba2 Li1 7_556 7_556 63.19(7) n
V1 Ba2 Li1 . 7_556 55.63(7) n
V2 Ba2 Li1 7_546 7_556 135.15(8) n
V2 Ba2 Li1 7_556 7_556 59.52(7) n
O3 Ba2 Li1 4_546 7_546 85.93(8) n
O3 Ba2 Li1 7_556 7_546 141.58(9) n
O4 Ba2 Li1 . 7_546 81.96(7) n
Cl2 Ba2 Li1 5_556 7_546 75.88(8) n
Cl4 Ba2 Li1 . 7_546 128.15(7) n
O2 Ba2 Li1 7_556 7_546 119.65(8) n
Cl3 Ba2 Li1 . 7_546 92.69(8) n
Cl1 Ba2 Li1 7_546 7_546 63.19(7) n
Cl1 Ba2 Li1 7_556 7_546 148.44(7) n
V1 Ba2 Li1 . 7_546 55.63(7) n
V2 Ba2 Li1 7_546 7_546 59.52(7) n
V2 Ba2 Li1 7_556 7_546 135.15(8) n
Li1 Ba2 Li1 7_556 7_546 98.99(12) n
O3 Ba2 Li2 4_546 4_546 87.46(4) n
O3 Ba2 Li2 7_556 4_546 111.01(3) n
O4 Ba2 Li2 . 4_546 107.10(3) n
O4 Ba2 Li2 6 4_546 87.21(4) n
Cl2 Ba2 Li2 5_556 4_546 154.573(10) n
O2 Ba2 Li2 7_556 4_546 138.94(4) n
O2 Ba2 Li2 7_546 4_546 96.92(4) n
Cl1 Ba2 Li2 7_556 4_546 79.984(12) n
V1 Ba2 Li2 . 4_546 96.600(10) n
V2 Ba2 Li2 7_546 4_546 93.474(9) n
V2 Ba2 Li2 7_556 4_546 129.344(9) n
Li1 Ba2 Li2 7_556 4_546 129.43(8) n
Li1 Ba2 Li2 7_546 4_546 95.16(7) n
O3 Ba2 Li2 4_546 . 111.01(3) n
O3 Ba2 Li2 7_556 . 87.46(4) n
O4 Ba2 Li2 . . 87.21(4) n
O4 Ba2 Li2 6 . 107.10(3) n
Cl2 Ba2 Li2 5_556 . 154.573(10) n
O2 Ba2 Li2 7_556 . 96.92(4) n
O2 Ba2 Li2 7_546 . 138.94(4) n
Cl1 Ba2 Li2 7_546 . 79.984(12) n
V1 Ba2 Li2 . . 96.600(10) n
V2 Ba2 Li2 7_546 . 129.344(9) n
V2 Ba2 Li2 7_556 . 93.474(9) n
Li1 Ba2 Li2 7_556 . 95.16(7) n
Li1 Ba2 Li2 7_546 . 129.43(8) n
O4 Ba2 Ba1 . 5_556 134.24(3) n
O4 Ba2 Ba1 6 5_556 134.24(3) n
Cl2 Ba2 Ba1 5_556 5_556 46.517(17) n
Cl4 Ba2 Ba1 . 5_556 83.530(15) n
O2 Ba2 Ba1 7_556 5_556 76.46(4) n
O2 Ba2 Ba1 7_546 5_556 76.46(4) n
Cl3 Ba2 Ba1 . 5_556 151.399(14) n
Cl1 Ba2 Ba1 7_546 5_556 104.349(12) n
Cl1 Ba2 Ba1 7_556 5_556 104.349(12) n
V1 Ba2 Ba1 . 5_556 144.108(10) n
V2 Ba2 Ba1 7_546 5_556 53.689(6) n
V2 Ba2 Ba1 7_556 5_556 53.689(6) n
Li1 Ba2 Ba1 7_556 5_556 105.60(8) n
Li1 Ba2 Ba1 7_546 5_556 105.60(8) n
Li2 Ba2 Ba1 4_546 5_556 116.745(7) n
Li2 Ba2 Ba1 . 5_556 116.746(7) n
O3 Ba2 Ba1 4_546 7_556 163.95(3) n
O3 Ba2 Ba1 7_556 7_556 105.75(4) n
O4 Ba2 Ba1 6 7_556 76.09(3) n
Cl2 Ba2 Ba1 5_556 7_556 124.450(12) n
Cl4 Ba2 Ba1 . 7_556 93.309(13) n
O2 Ba2 Ba1 7_556 7_556 69.84(4) n
O2 Ba2 Ba1 7_546 7_556 137.70(4) n
Cl1 Ba2 Ba1 7_546 7_556 108.430(13) n
V1 Ba2 Ba1 . 7_556 51.629(7) n
V2 Ba2 Ba1 7_546 7_556 163.956(7) n
V2 Ba2 Ba1 7_556 7_556 88.828(8) n
Li1 Ba2 Ba1 7_556 7_556 48.69(8) n
Li1 Ba2 Ba1 7_546 7_556 105.84(7) n
Li2 Ba2 Ba1 4_546 7_556 80.750(7) n
Li2 Ba2 Ba1 . 7_556 53.079(5) n
Ba1 Ba2 Ba1 5_556 7_556 142.088(3) n
O1 Ba3 O1 5_656 1_554 180.000(6) n
O1 Ba3 O5 5_656 5_656 57.98(6) n
O1 Ba3 O5 1_554 5_656 122.02(6) n
O1 Ba3 O5 5_656 1_554 122.02(6) n
O1 Ba3 O5 1_554 1_554 57.98(6) n
O5 Ba3 O5 5_656 1_554 180.00(9) n
O1 Ba3 O2 5_656 5_655 64.92(6) n
O1 Ba3 O2 1_554 5_655 115.08(6) n
O5 Ba3 O2 5_656 5_655 122.90(6) n
O5 Ba3 O2 1_554 5_655 57.10(6) n
O1 Ba3 O2 5_656 . 115.08(6) n
O1 Ba3 O2 1_554 . 64.92(6) n
O5 Ba3 O2 5_656 . 57.10(6) n
O5 Ba3 O2 1_554 . 122.90(6) n
O2 Ba3 O2 5_655 . 180.00(7) n
O1 Ba3 Cl2 5_656 7_545 91.99(3) n
O1 Ba3 Cl2 1_554 7_545 88.01(3) n
O5 Ba3 Cl2 5_656 7_545 116.104(18) n
O5 Ba3 Cl2 1_554 7_545 63.896(18) n
O2 Ba3 Cl2 5_655 7_545 64.178(19) n
O2 Ba3 Cl2 . 7_545 115.822(19) n
O1 Ba3 Cl2 5_656 3 88.01(3) n
O1 Ba3 Cl2 1_554 3 91.99(3) n
O5 Ba3 Cl2 5_656 3 63.896(18) n
O5 Ba3 Cl2 1_554 3 116.104(18) n
O2 Ba3 Cl2 5_655 3 115.822(19) n
O2 Ba3 Cl2 . 3 64.178(19) n
Cl2 Ba3 Cl2 7_545 3 180.00(5) n
O1 Ba3 Cl2 5_656 7 91.99(3) n
O1 Ba3 Cl2 1_554 7 88.01(3) n
O5 Ba3 Cl2 5_656 7 116.104(18) n
O5 Ba3 Cl2 1_554 7 63.896(18) n
O2 Ba3 Cl2 5_655 7 64.178(19) n
O2 Ba3 Cl2 . 7 115.822(19) n
Cl2 Ba3 Cl2 7_545 7 120.21(3) n
Cl2 Ba3 Cl2 3 7 59.79(3) n
O1 Ba3 Cl2 5_656 3_545 88.01(3) n
O1 Ba3 Cl2 1_554 3_545 91.99(3) n
O5 Ba3 Cl2 5_656 3_545 63.896(18) n
O5 Ba3 Cl2 1_554 3_545 116.104(18) n
O2 Ba3 Cl2 5_655 3_545 115.822(19) n
O2 Ba3 Cl2 . 3_545 64.178(19) n
Cl2 Ba3 Cl2 7_545 3_545 59.79(3) n
Cl2 Ba3 Cl2 3 3_545 120.21(3) n
Cl2 Ba3 Cl2 7 3_545 180.00(3) n
O1 Ba3 V1 5_656 1_554 152.62(5) n
O5 Ba3 V1 5_656 1_554 149.40(4) n
O2 Ba3 V1 5_655 1_554 87.70(4) n
O2 Ba3 V1 . 1_554 92.30(4) n
Cl2 Ba3 V1 7_545 1_554 74.957(17) n
Cl2 Ba3 V1 3 1_554 105.043(17) n
Cl2 Ba3 V1 7 1_554 74.957(17) n
Cl2 Ba3 V1 3_545 1_554 105.043(17) n
O1 Ba3 V1 1_554 5_656 152.62(5) n
O5 Ba3 V1 1_554 5_656 149.40(4) n
O2 Ba3 V1 5_655 5_656 92.30(4) n
O2 Ba3 V1 . 5_656 87.70(4) n
Cl2 Ba3 V1 7_545 5_656 105.043(17) n
Cl2 Ba3 V1 3 5_656 74.957(17) n
Cl2 Ba3 V1 7 5_656 105.043(17) n
Cl2 Ba3 V1 3_545 5_656 74.957(17) n
V1 Ba3 V1 1_554 5_656 180.000(14) n
O1 Ba3 V2 5_656 . 87.73(5) n
O1 Ba3 V2 1_554 . 92.27(5) n
O5 Ba3 V2 1_554 . 150.25(4) n
O2 Ba3 V2 5_655 . 152.65(4) n
Cl2 Ba3 V2 7_545 . 119.881(13) n
Cl2 Ba3 V2 3 . 60.119(13) n
Cl2 Ba3 V2 7 . 119.881(13) n
Cl2 Ba3 V2 3_545 . 60.119(13) n
V1 Ba3 V2 1_554 . 119.649(12) n
V1 Ba3 V2 5_656 . 60.351(12) n
O1 Ba3 V2 5_656 5_655 92.27(5) n
O1 Ba3 V2 1_554 5_655 87.73(5) n
O5 Ba3 V2 5_656 5_655 150.25(4) n
O2 Ba3 V2 . 5_655 152.65(4) n
Cl2 Ba3 V2 7_545 5_655 60.119(13) n
Cl2 Ba3 V2 3 5_655 119.881(13) n
Cl2 Ba3 V2 7 5_655 60.119(13) n
Cl2 Ba3 V2 3_545 5_655 119.881(13) n
V1 Ba3 V2 1_554 5_655 60.351(12) n
V1 Ba3 V2 5_656 5_655 119.649(12) n
V2 Ba3 V2 . 5_655 180.000(13) n
O1 Ba3 Li1 1_554 5_655 148.65(10) n
O5 Ba3 Li1 5_656 5_655 89.33(9) n
O5 Ba3 Li1 1_554 5_655 90.67(9) n
O2 Ba3 Li1 . 5_655 146.43(9) n
Cl2 Ba3 Li1 7_545 5_655 76.76(4) n
Cl2 Ba3 Li1 3 5_655 103.24(4) n
Cl2 Ba3 Li1 7 5_655 76.76(4) n
Cl2 Ba3 Li1 3_545 5_655 103.24(4) n
V1 Ba3 Li1 1_554 5_655 121.27(8) n
V1 Ba3 Li1 5_656 5_655 58.73(8) n
V2 Ba3 Li1 . 5_655 119.08(8) n
V2 Ba3 Li1 5_655 5_655 60.92(8) n
O1 Ba3 Li1 5_656 . 148.65(10) n
O5 Ba3 Li1 5_656 . 90.67(9) n
O5 Ba3 Li1 1_554 . 89.33(9) n
O2 Ba3 Li1 5_655 . 146.43(9) n
Cl2 Ba3 Li1 7_545 . 103.24(4) n
Cl2 Ba3 Li1 3 . 76.76(4) n
Cl2 Ba3 Li1 7 . 103.24(4) n
Cl2 Ba3 Li1 3_545 . 76.76(4) n
V1 Ba3 Li1 1_554 . 58.73(8) n
V1 Ba3 Li1 5_656 . 121.27(8) n
V2 Ba3 Li1 . . 60.92(8) n
V2 Ba3 Li1 5_655 . 119.08(8) n
Li1 Ba3 Li1 5_655 . 180.00(8) n
O1 Ba3 Ba2 5_656 3_544 68.45(4) n
O1 Ba3 Ba2 1_554 3_544 111.55(4) n
O5 Ba3 Ba2 5_656 3_544 116.69(4) n
O5 Ba3 Ba2 1_554 3_544 63.31(4) n
O2 Ba3 Ba2 . 3_544 147.514(3) n
Cl2 Ba3 Ba2 3 3_544 146.136(17) n
Cl2 Ba3 Ba2 7 3_544 95.780(16) n
Cl2 Ba3 Ba2 3_545 3_544 84.220(16) n
V1 Ba3 Ba2 1_554 3_544 88.674(9) n
V1 Ba3 Ba2 5_656 3_544 91.326(9) n
V2 Ba3 Ba2 . 3_544 138.100(5) n
Li1 Ba3 Ba2 . 3_544 135.13(5) n
O1 Ba3 Ba2 5_656 7_556 111.55(4) n
O1 Ba3 Ba2 1_554 7_556 68.45(4) n
O5 Ba3 Ba2 5_656 7_556 63.31(4) n
O5 Ba3 Ba2 1_554 7_556 116.69(4) n
O2 Ba3 Ba2 5_655 7_556 147.514(3) n
Cl2 Ba3 Ba2 7_545 7_556 146.136(17) n
Cl2 Ba3 Ba2 7 7_556 84.220(16) n
Cl2 Ba3 Ba2 3_545 7_556 95.780(16) n
V1 Ba3 Ba2 1_554 7_556 91.326(9) n
V1 Ba3 Ba2 5_656 7_556 88.674(9) n
V2 Ba3 Ba2 5_655 7_556 138.100(5) n
Li1 Ba3 Ba2 5_655 7_556 135.13(5) n
Ba2 Ba3 Ba2 3_544 7_556 180.000(5) n
O1 Ba3 Ba2 5_656 3_554 68.45(4) n
O1 Ba3 Ba2 1_554 3_554 111.55(4) n
O5 Ba3 Ba2 5_656 3_554 116.69(4) n
O5 Ba3 Ba2 1_554 3_554 63.31(4) n
O2 Ba3 Ba2 . 3_554 147.514(3) n
Cl2 Ba3 Ba2 7_545 3_554 95.780(16) n
Cl2 Ba3 Ba2 3 3_554 84.220(16) n
Cl2 Ba3 Ba2 3_545 3_554 146.136(17) n
V1 Ba3 Ba2 1_554 3_554 88.674(9) n
V1 Ba3 Ba2 5_656 3_554 91.326(9) n
V2 Ba3 Ba2 . 3_554 138.100(5) n
Li1 Ba3 Ba2 . 3_554 135.13(5) n
Ba2 Ba3 Ba2 3_544 3_554 64.958(6) n
Ba2 Ba3 Ba2 7_556 3_554 115.042(6) n
O1 Ba3 Ba2 5_656 7_546 111.55(4) n
O1 Ba3 Ba2 1_554 7_546 68.45(4) n
O5 Ba3 Ba2 5_656 7_546 63.31(4) n
O5 Ba3 Ba2 1_554 7_546 116.69(4) n
O2 Ba3 Ba2 5_655 7_546 147.514(3) n
Cl2 Ba3 Ba2 7_545 7_546 84.220(16) n
Cl2 Ba3 Ba2 3 7_546 95.780(16) n
Cl2 Ba3 Ba2 7 7_546 146.136(17) n
V1 Ba3 Ba2 1_554 7_546 91.326(9) n
V1 Ba3 Ba2 5_656 7_546 88.674(9) n
V2 Ba3 Ba2 5_655 7_546 138.100(5) n
Li1 Ba3 Ba2 5_655 7_546 135.13(5) n
Ba2 Ba3 Ba2 3_544 7_546 115.042(6) n
Ba2 Ba3 Ba2 7_556 7_546 64.958(6) n
Ba2 Ba3 Ba2 3_554 7_546 180.000(3) n
O3 Ba4 O3 6 2_656 180 n
O3 Ba4 O3 6 5_656 124.35(7) n
O3 Ba4 O3 2_656 5_656 55.65(7) n
O3 Ba4 O3 6 . 55.65(7) n
O3 Ba4 O3 2_656 . 124.35(7) n
O3 Ba4 O3 5_656 . 180 n
O3 Ba4 Cl4 6 7_546 66.42(4) n
O3 Ba4 Cl4 2_656 7_546 113.58(4) n
O3 Ba4 Cl4 5_656 7_546 67.35(3) n
O3 Ba4 Cl4 . 7_546 112.65(3) n
O3 Ba4 Cl4 6 3 113.58(4) n
O3 Ba4 Cl4 2_656 3 66.42(4) n
O3 Ba4 Cl4 5_656 3 112.65(3) n
O3 Ba4 Cl4 . 3 67.35(3) n
Cl4 Ba4 Cl4 7_546 3 180.00(3) n
O3 Ba4 Cl4 6 7_556 112.65(3) n
O3 Ba4 Cl4 2_656 7_556 67.35(3) n
O3 Ba4 Cl4 5_656 7_556 113.58(4) n
O3 Ba4 Cl4 . 7_556 66.42(4) n
Cl4 Ba4 Cl4 7_546 7_556 114.46(2) n
Cl4 Ba4 Cl4 3 7_556 65.54(2) n
O3 Ba4 Cl4 6 3_545 67.35(3) n
O3 Ba4 Cl4 2_656 3_545 112.65(3) n
O3 Ba4 Cl4 5_656 3_545 66.42(4) n
O3 Ba4 Cl4 . 3_545 113.58(4) n
Cl4 Ba4 Cl4 7_546 3_545 65.54(2) n
Cl4 Ba4 Cl4 3 3_545 114.46(2) n
Cl4 Ba4 Cl4 7_556 3_545 180 n
O3 Ba4 Cl3 6 . 116.10(3) n
O3 Ba4 Cl3 2_656 . 63.90(3) n
O3 Ba4 Cl3 5_656 . 63.90(3) n
O3 Ba4 Cl3 . . 116.10(3) n
Cl4 Ba4 Cl3 7_546 . 62.269(12) n
Cl4 Ba4 Cl3 3 . 117.731(12) n
Cl4 Ba4 Cl3 7_556 . 62.269(13) n
Cl4 Ba4 Cl3 3_545 . 117.731(13) n
O3 Ba4 Cl3 6 5_656 63.90(3) n
O3 Ba4 Cl3 2_656 5_656 116.10(3) n
O3 Ba4 Cl3 5_656 5_656 116.10(3) n
O3 Ba4 Cl3 . 5_656 63.90(3) n
Cl4 Ba4 Cl3 7_546 5_656 117.731(12) n
Cl4 Ba4 Cl3 3 5_656 62.269(12) n
Cl4 Ba4 Cl3 7_556 5_656 117.731(13) n
Cl4 Ba4 Cl3 3_545 5_656 62.269(12) n
Cl3 Ba4 Cl3 . 5_656 180 n
O3 Ba4 Cl1 6 . 63.44(3) n
O3 Ba4 Cl1 2_656 . 116.56(3) n
O3 Ba4 Cl1 5_656 . 116.56(3) n
O3 Ba4 Cl1 . . 63.44(3) n
Cl4 Ba4 Cl1 7_546 . 61.886(11) n
Cl4 Ba4 Cl1 3 . 118.114(11) n
Cl4 Ba4 Cl1 7_556 . 61.886(11) n
Cl4 Ba4 Cl1 3_545 . 118.114(11) n
Cl3 Ba4 Cl1 . . 60.196(18) n
Cl3 Ba4 Cl1 5_656 . 119.804(18) n
O3 Ba4 Cl1 6 5_656 116.56(3) n
O3 Ba4 Cl1 2_656 5_656 63.44(3) n
O3 Ba4 Cl1 5_656 5_656 63.44(3) n
O3 Ba4 Cl1 . 5_656 116.56(3) n
Cl4 Ba4 Cl1 7_546 5_656 118.114(11) n
Cl4 Ba4 Cl1 3 5_656 61.886(11) n
Cl4 Ba4 Cl1 7_556 5_656 118.114(11) n
Cl4 Ba4 Cl1 3_545 5_656 61.886(11) n
Cl3 Ba4 Cl1 . 5_656 119.804(18) n
Cl3 Ba4 Cl1 5_656 5_656 60.196(18) n
Cl1 Ba4 Cl1 . 5_656 180 n
O3 Ba4 V2 6 5_656 152.17(3) n
O3 Ba4 V2 . 5_656 152.17(3) n
Cl4 Ba4 V2 7_546 5_656 90.511(14) n
Cl4 Ba4 V2 3 5_656 89.489(14) n
Cl4 Ba4 V2 7_556 5_656 90.511(14) n
Cl4 Ba4 V2 3_545 5_656 89.489(14) n
Cl3 Ba4 V2 . 5_656 60.221(15) n
Cl3 Ba4 V2 5_656 5_656 119.779(15) n
Cl1 Ba4 V2 . 5_656 120.417(15) n
Cl1 Ba4 V2 5_656 5_656 59.583(15) n
O3 Ba4 V2 2_656 . 152.17(3) n
O3 Ba4 V2 5_656 . 152.17(3) n
Cl4 Ba4 V2 7_546 . 89.489(14) n
Cl4 Ba4 V2 3 . 90.511(14) n
Cl4 Ba4 V2 7_556 . 89.489(14) n
Cl4 Ba4 V2 3_545 . 90.511(14) n
Cl3 Ba4 V2 . . 119.779(14) n
Cl3 Ba4 V2 5_656 . 60.221(15) n
Cl1 Ba4 V2 . . 59.583(15) n
Cl1 Ba4 V2 5_656 . 120.417(15) n
V2 Ba4 V2 5_656 . 180 n
O3 Ba4 Li2 6 4_546 80.70(3) n
O3 Ba4 Li2 2_656 4_546 99.30(3) n
O3 Ba4 Li2 5_656 4_546 81.22(3) n
O3 Ba4 Li2 . 4_546 98.78(3) n
Cl4 Ba4 Li2 3 4_546 142.439(10) n
Cl4 Ba4 Li2 7_556 4_546 76.901(11) n
Cl4 Ba4 Li2 3_545 4_546 103.099(11) n
Cl3 Ba4 Li2 5_656 4_546 144.527(10) n
Cl1 Ba4 Li2 5_656 4_546 144.585(11) n
V2 Ba4 Li2 5_656 4_546 90.335(9) n
V2 Ba4 Li2 . 4_546 89.666(9) n
O3 Ba4 Li2 6 2_656 99.30(3) n
O3 Ba4 Li2 2_656 2_656 80.70(3) n
O3 Ba4 Li2 5_656 2_656 98.78(3) n
O3 Ba4 Li2 . 2_656 81.22(3) n
Cl4 Ba4 Li2 7_546 2_656 142.439(10) n
Cl4 Ba4 Li2 7_556 2_656 103.099(11) n
Cl4 Ba4 Li2 3_545 2_656 76.901(11) n
Cl3 Ba4 Li2 . 2_656 144.527(10) n
Cl1 Ba4 Li2 . 2_656 144.585(11) n
V2 Ba4 Li2 5_656 2_656 89.665(9) n
V2 Ba4 Li2 . 2_656 90.334(9) n
Li2 Ba4 Li2 4_546 2_656 180 n
O3 Ba4 Li2 6 3_545 81.22(3) n
O3 Ba4 Li2 2_656 3_545 98.78(3) n
O3 Ba4 Li2 5_656 3_545 80.70(3) n
O3 Ba4 Li2 . 3_545 99.30(3) n
Cl4 Ba4 Li2 7_546 3_545 103.099(11) n
Cl4 Ba4 Li2 3 3_545 76.901(11) n
Cl4 Ba4 Li2 7_556 3_545 142.439(10) n
Cl3 Ba4 Li2 . 3_545 144.527(10) n
Cl1 Ba4 Li2 . 3_545 144.585(11) n
V2 Ba4 Li2 5_656 3_545 89.666(9) n
V2 Ba4 Li2 . 3_545 90.334(9) n
Li2 Ba4 Li2 4_546 3_545 140.659(4) n
O3 Ba4 Li2 6 . 98.78(3) n
O3 Ba4 Li2 2_656 . 81.22(3) n
O3 Ba4 Li2 5_656 . 99.30(3) n
O3 Ba4 Li2 . . 80.70(3) n
Cl4 Ba4 Li2 7_546 . 76.901(11) n
Cl4 Ba4 Li2 3 . 103.099(11) n
Cl4 Ba4 Li2 3_545 . 142.439(10) n
Cl3 Ba4 Li2 5_656 . 144.527(10) n
Cl1 Ba4 Li2 5_656 . 144.585(11) n
V2 Ba4 Li2 5_656 . 90.334(9) n
V2 Ba4 Li2 . . 89.666(9) n
Li2 Ba4 Li2 2_656 . 140.659(4) n
Li2 Ba4 Li2 3_545 . 180 n
O3 Ba4 Ba1 6 7_556 149.34(3) n
O3 Ba4 Ba1 5_656 7_556 72.46(3) n
O3 Ba4 Ba1 . 7_556 107.54(3) n
Cl4 Ba4 Ba1 7_546 7_556 105.098(13) n
Cl4 Ba4 Ba1 3 7_556 74.902(13) n
Cl4 Ba4 Ba1 3_545 7_556 138.243(13) n
Cl3 Ba4 Ba1 5_656 7_556 136.443(7) n
Cl1 Ba4 Ba1 . 7_556 86.341(12) n
Cl1 Ba4 Ba1 5_656 7_556 93.659(12) n
V2 Ba4 Ba1 5_656 7_556 48.976(6) n
V2 Ba4 Ba1 . 7_556 131.024(6) n
Li2 Ba4 Ba1 4_546 7_556 76.864(6) n
Li2 Ba4 Ba1 2_656 7_556 103.136(6) n
Li2 Ba4 Ba1 3_545 7_556 129.062(5) n
Li2 Ba4 Ba1 . 7_556 50.938(5) n
O3 Ba4 Ba1 6 7_546 107.54(3) n
O3 Ba4 Ba1 2_656 7_546 72.46(3) n
O3 Ba4 Ba1 . 7_546 149.34(3) n
Cl4 Ba4 Ba1 3 7_546 138.243(13) n
Cl4 Ba4 Ba1 7_556 7_546 105.098(13) n
Cl4 Ba4 Ba1 3_545 7_546 74.902(13) n
Cl3 Ba4 Ba1 5_656 7_546 136.443(7) n
Cl1 Ba4 Ba1 . 7_546 86.341(12) n
Cl1 Ba4 Ba1 5_656 7_546 93.659(12) n
V2 Ba4 Ba1 5_656 7_546 48.976(6) n
V2 Ba4 Ba1 . 7_546 131.024(6) n
Li2 Ba4 Ba1 4_546 7_546 50.938(5) n
Li2 Ba4 Ba1 2_656 7_546 129.062(5) n
Li2 Ba4 Ba1 3_545 7_546 103.136(6) n
Li2 Ba4 Ba1 . 7_546 76.864(6) n
Ba1 Ba4 Ba1 7_556 7_546 73.521(6) n
O1 V1 O4 . 6 113.97(7) n
O1 V1 O4 . . 113.97(7) n
O4 V1 O4 6 . 106.66(11) n
O1 V1 O5 . . 104.63(11) n
O4 V1 O5 6 . 108.71(7) n
O4 V1 O5 . . 108.71(7) n
O1 V1 Li1 . 7_546 92.66(10) n
O4 V1 Li1 . 7_546 115.10(10) n
O5 V1 Li1 . 7_546 120.35(8) n
O1 V1 Li1 . 7_556 92.66(10) n
O4 V1 Li1 6 7_556 115.10(10) n
O5 V1 Li1 . 7_556 120.35(8) n
Li1 V1 Li1 7_546 7_556 115.13(15) n
O1 V1 Ba2 . . 136.65(8) n
O4 V1 Ba2 6 . 53.42(6) n
O4 V1 Ba2 . . 53.42(6) n
O5 V1 Ba2 . . 118.72(8) n
Li1 V1 Ba2 7_546 . 66.39(8) n
Li1 V1 Ba2 7_556 . 66.39(8) n
O4 V1 Li1 6 1_556 107.38(8) n
O4 V1 Li1 . 1_556 107.38(7) n
O5 V1 Li1 . 1_556 117.48(12) n
Li1 V1 Li1 7_546 1_556 85.78(10) n
Li1 V1 Li1 7_556 1_556 85.78(10) n
Ba2 V1 Li1 . 1_556 123.80(9) n
O1 V1 Ba3 . 1_556 49.11(8) n
O4 V1 Ba3 6 1_556 126.64(6) n
O4 V1 Ba3 . 1_556 126.64(6) n
O5 V1 Ba3 . 1_556 55.52(7) n
Li1 V1 Ba3 7_546 1_556 115.74(8) n
Li1 V1 Ba3 7_556 1_556 115.74(8) n
Ba2 V1 Ba3 . 1_556 174.235(15) n
Li1 V1 Ba3 1_556 1_556 61.97(9) n
O1 V1 V2 . 5_656 110.16(8) n
O4 V1 V2 6 5_656 105.71(6) n
O4 V1 V2 . 5_656 105.71(6) n
Li1 V1 V2 7_546 5_656 119.05(8) n
Li1 V1 V2 7_556 5_656 119.05(8) n
Ba2 V1 V2 . 5_656 113.191(16) n
Li1 V1 V2 1_556 5_656 123.01(9) n
Ba3 V1 V2 1_556 5_656 61.044(12) n
O1 V1 Cl3 . . 168.69(8) n
O4 V1 Cl3 6 . 71.79(6) n
O4 V1 Cl3 . . 71.79(6) n
O5 V1 Cl3 . . 64.05(8) n
Li1 V1 Cl3 7_546 . 93.40(9) n
Li1 V1 Cl3 7_556 . 93.40(9) n
Ba2 V1 Cl3 . . 54.664(14) n
Li1 V1 Cl3 1_556 . 178.46(9) n
Ba3 V1 Cl3 1_556 . 119.571(18) n
V2 V1 Cl3 5_656 . 58.527(16) n
O1 V1 Ba1 . 7_546 122.50(3) n
O4 V1 Ba1 6 7_546 46.35(6) n
O4 V1 Ba1 . 7_546 123.33(6) n
O5 V1 Ba1 . 7_546 62.44(4) n
Li1 V1 Ba1 7_546 7_546 60.22(8) n
Li1 V1 Ba1 7_556 7_546 143.88(9) n
Ba2 V1 Ba1 . 7_546 80.865(9) n
Li1 V1 Ba1 1_556 7_546 126.80(2) n
Ba3 V1 Ba1 1_556 7_546 95.523(10) n
V2 V1 Ba1 5_656 7_546 59.846(8) n
Cl3 V1 Ba1 . 7_546 53.621(8) n
O1 V1 Ba1 . 7_556 122.50(3) n
O4 V1 Ba1 6 7_556 123.33(6) n
O4 V1 Ba1 . 7_556 46.35(6) n
O5 V1 Ba1 . 7_556 62.44(4) n
Li1 V1 Ba1 7_546 7_556 143.88(9) n
Li1 V1 Ba1 7_556 7_556 60.22(8) n
Ba2 V1 Ba1 . 7_556 80.865(9) n
Li1 V1 Ba1 1_556 7_556 126.80(2) n
Ba3 V1 Ba1 1_556 7_556 95.523(10) n
V2 V1 Ba1 5_656 7_556 59.846(8) n
Cl3 V1 Ba1 . 7_556 53.621(8) n
Ba1 V1 Ba1 7_546 7_556 101.207(13) n
O1 V1 Cl2 . 7_556 80.66(6) n
O4 V1 Cl2 6 7_556 158.16(6) n
O4 V1 Cl2 . 7_556 79.68(6) n
O5 V1 Cl2 . 7_556 50.12(3) n
Li1 V1 Cl2 7_546 7_556 165.21(8) n
Li1 V1 Cl2 7_556 7_556 78.56(8) n
Ba2 V1 Cl2 . 7_556 127.020(13) n
Li1 V1 Cl2 1_556 7_556 89.92(6) n
Ba3 V1 Cl2 1_556 7_556 50.256(11) n
V2 V1 Cl2 5_656 7_556 52.701(14) n
Cl3 V1 Cl2 . 7_556 91.195(17) n
Ba1 V1 Cl2 7_546 7_556 112.482(17) n
Ba1 V1 Cl2 7_556 7_556 46.810(12) n
O1 V1 Cl2 . 7_546 80.66(6) n
O4 V1 Cl2 6 7_546 79.68(6) n
O4 V1 Cl2 . 7_546 158.16(6) n
O5 V1 Cl2 . 7_546 50.12(3) n
Li1 V1 Cl2 7_546 7_546 78.56(8) n
Li1 V1 Cl2 7_556 7_546 165.21(8) n
Ba2 V1 Cl2 . 7_546 127.020(13) n
Li1 V1 Cl2 1_556 7_546 89.92(6) n
Ba3 V1 Cl2 1_556 7_546 50.256(11) n
V2 V1 Cl2 5_656 7_546 52.701(13) n
Cl3 V1 Cl2 . 7_546 91.195(17) n
Ba1 V1 Cl2 7_546 7_546 46.810(12) n
Ba1 V1 Cl2 7_556 7_546 112.482(17) n
Cl2 V1 Cl2 7_556 7_546 87.30(2) n
O1 V1 V1 . 7_557 49.96(5) n
O4 V1 V1 6 7_557 119.48(6) n
O4 V1 V1 . 7_557 65.24(6) n
O5 V1 V1 . 7_557 131.25(5) n
Li1 V1 V1 7_546 7_557 103.58(8) n
Ba2 V1 V1 . 7_557 96.622(13) n
Ba3 V1 V1 1_556 7_557 88.116(13) n
V2 V1 V1 5_656 7_557 134.725(12) n
Cl3 V1 V1 . 7_557 137.014(12) n
Ba1 V1 V1 7_546 7_557 163.332(12) n
Ba1 V1 V1 7_556 7_557 94.602(6) n
Cl2 V1 V1 7_556 7_557 82.276(14) n
Cl2 V1 V1 7_546 7_557 130.513(19) n
O1 V1 V1 . 7_547 49.96(5) n
O4 V1 V1 6 7_547 65.24(6) n
O4 V1 V1 . 7_547 119.48(6) n
O5 V1 V1 . 7_547 131.25(5) n
Li1 V1 V1 7_556 7_547 103.58(8) n
Ba2 V1 V1 . 7_547 96.622(13) n
Ba3 V1 V1 1_556 7_547 88.116(13) n
V2 V1 V1 5_656 7_547 134.725(12) n
Cl3 V1 V1 . 7_547 137.014(12) n
Ba1 V1 V1 7_546 7_547 94.602(6) n
Ba1 V1 V1 7_556 7_547 163.332(12) n
Cl2 V1 V1 7_556 7_547 130.513(19) n
Cl2 V1 V1 7_546 7_547 82.276(14) n
V1 V1 V1 7_557 7_547 69.212(13) n
O4 V1 Li2 6 4_546 53.18(6) n
O4 V1 Li2 . 4_546 79.12(6) n
O5 V1 Li2 . 4_546 76.04(7) n
Li1 V1 Li2 7_546 4_546 74.78(9) n
Li1 V1 Li2 7_556 4_546 99.76(9) n
Ba2 V1 Li2 . 4_546 45.170(8) n
Li1 V1 Li2 1_556 4_546 160.36(6) n
Ba3 V1 Li2 1_556 4_546 129.420(12) n
V2 V1 Li2 5_656 4_546 70.711(12) n
Ba1 V1 Li2 7_556 4_546 71.301(9) n
Cl2 V1 Li2 7_556 4_546 109.616(16) n
Cl2 V1 Li2 7_546 4_546 88.991(14) n
V1 V1 Li2 7_557 4_546 139.967(13) n
V1 V1 Li2 7_547 4_546 118.358(9) n
O4 V1 Li2 6 . 79.12(6) n
O4 V1 Li2 . . 53.18(6) n
O5 V1 Li2 . . 76.04(7) n
Li1 V1 Li2 7_546 . 99.76(9) n
Li1 V1 Li2 7_556 . 74.78(9) n
Ba2 V1 Li2 . . 45.170(8) n
Li1 V1 Li2 1_556 . 160.36(6) n
Ba3 V1 Li2 1_556 . 129.420(12) n
V2 V1 Li2 5_656 . 70.711(12) n
Ba1 V1 Li2 7_546 . 71.301(9) n
Cl2 V1 Li2 7_556 . 88.991(14) n
Cl2 V1 Li2 7_546 . 109.616(15) n
V1 V1 Li2 7_557 . 118.358(9) n
V1 V1 Li2 7_547 . 139.967(13) n
O1 V1 V1 . 1_565 90 n
O4 V1 V1 6 1_565 143.33(6) n
O5 V1 V1 . 1_565 90 n
Li1 V1 V1 7_546 1_565 147.57(8) n
Ba2 V1 V1 . 1_565 90 n
Li1 V1 V1 1_556 1_565 90 n
Ba3 V1 V1 1_556 1_565 90 n
V2 V1 V1 5_656 1_565 90 n
Cl3 V1 V1 . 1_565 90 n
Ba1 V1 V1 7_546 1_565 140.603(7) n
Cl2 V1 V1 7_556 1_565 46.350(11) n
Cl2 V1 V1 7_546 1_565 133.650(11) n
V1 V1 V1 7_557 1_565 55.394(7) n
V1 V1 V1 7_547 1_565 124.606(7) n
Li2 V1 V1 4_546 1_565 104.829(2) n
Li2 V1 V1 . 1_565 75.171(2) n
O2 V2 O3 . . 111.19(7) n
O2 V2 O3 . 6 111.19(7) n
O3 V2 O3 . 6 105.69(11) n
O2 V2 O5 . 5_656 108.35(11) n
O3 V2 O5 . 5_656 110.21(7) n
O3 V2 O5 6 5_656 110.21(7) n
O2 V2 Cl2 . 3_545 71.98(5) n
O3 V2 Cl2 . 3_545 176.49(6) n
O3 V2 Cl2 6 3_545 71.41(6) n
O5 V2 Cl2 5_656 3_545 69.54(4) n
O2 V2 Cl2 . 3 71.98(5) n
O3 V2 Cl2 . 3 71.41(6) n
O3 V2 Cl2 6 3 176.49(6) n
O5 V2 Cl2 5_656 3 69.54(4) n
Cl2 V2 Cl2 3_545 3 111.42(3) n
O2 V2 Cl1 . . 67.53(9) n
O3 V2 Cl1 . . 72.00(6) n
O3 V2 Cl1 6 . 72.00(6) n
O5 V2 Cl1 5_656 . 175.88(8) n
Cl2 V2 Cl1 3_545 . 108.48(2) n
Cl2 V2 Cl1 3 . 108.48(2) n
O2 V2 Cl3 . 5_656 174.99(9) n
O3 V2 Cl3 . 5_656 71.47(5) n
O3 V2 Cl3 6 5_656 71.47(5) n
O5 V2 Cl3 5_656 5_656 66.64(7) n
Cl2 V2 Cl3 3_545 5_656 105.485(19) n
Cl2 V2 Cl3 3 5_656 105.48(2) n
Cl1 V2 Cl3 . 5_656 117.48(2) n
O2 V2 Ba4 . . 126.64(9) n
O3 V2 Ba4 . . 52.84(6) n
O3 V2 Ba4 6 . 52.84(6) n
O5 V2 Ba4 5_656 . 125.01(8) n
Cl2 V2 Ba4 3_545 . 124.225(13) n
Cl2 V2 Ba4 3 . 124.225(13) n
Cl1 V2 Ba4 . . 59.106(15) n
Cl3 V2 Ba4 5_656 . 58.371(16) n
O2 V2 V1 . 5_656 113.85(9) n
O3 V2 V1 . 5_656 107.24(6) n
O3 V2 V1 6 5_656 107.24(6) n
Cl2 V2 V1 3_545 5_656 72.203(19) n
Cl2 V2 V1 3 5_656 72.203(19) n
Cl1 V2 V1 . 5_656 178.62(2) n
Cl3 V2 V1 5_656 5_656 61.142(17) n
Ba4 V2 V1 . 5_656 119.513(15) n
O2 V2 Ba2 . 7_546 64.74(4) n
O3 V2 Ba2 . 7_546 125.96(6) n
O3 V2 Ba2 6 7_546 46.57(5) n
O5 V2 Ba2 5_656 7_546 122.36(3) n
Cl2 V2 Ba2 3_545 7_546 53.571(17) n
Cl2 V2 Ba2 3 7_546 136.69(2) n
Cl1 V2 Ba2 . 7_546 56.404(8) n
Cl3 V2 Ba2 5_656 7_546 117.512(11) n
Ba4 V2 Ba2 . 7_546 85.167(10) n
V1 V2 Ba2 5_656 7_546 123.972(8) n
O2 V2 Ba2 . 7_556 64.74(4) n
O3 V2 Ba2 . 7_556 46.57(5) n
O3 V2 Ba2 6 7_556 125.96(6) n
O5 V2 Ba2 5_656 7_556 122.36(3) n
Cl2 V2 Ba2 3_545 7_556 136.69(2) n
Cl2 V2 Ba2 3 7_556 53.571(17) n
Cl1 V2 Ba2 . 7_556 56.404(8) n
Cl3 V2 Ba2 5_656 7_556 117.512(11) n
Ba4 V2 Ba2 . 7_556 85.167(10) n
V1 V2 Ba2 5_656 7_556 123.972(8) n
Ba2 V2 Ba2 7_546 7_556 106.211(13) n
O2 V2 Ba3 . . 55.24(8) n
O3 V2 Ba3 . . 127.13(6) n
O3 V2 Ba3 6 . 127.13(6) n
O5 V2 Ba3 5_656 . 53.10(7) n
Cl2 V2 Ba3 3_545 . 55.722(14) n
Cl2 V2 Ba3 3 . 55.722(14) n
Cl1 V2 Ba3 . . 122.775(17) n
Cl3 V2 Ba3 5_656 . 119.747(19) n
Ba4 V2 Ba3 . . 178.119(14) n
V1 V2 Ba3 5_656 . 58.605(12) n
Ba2 V2 Ba3 7_546 . 95.954(10) n
Ba2 V2 Ba3 7_556 . 95.954(10) n
O2 V2 Ba1 . 3 123.54(3) n
O3 V2 Ba1 . 3 45.83(6) n
O3 V2 Ba1 6 3 124.03(5) n
O5 V2 Ba1 5_656 3 64.46(4) n
Cl2 V2 Ba1 3_545 3 133.99(2) n
Cl2 V2 Ba1 3 3 52.555(15) n
Cl1 V2 Ba1 . 3 117.488(11) n
Cl3 V2 Ba1 5_656 3 54.970(7) n
Ba4 V2 Ba1 . 3 83.557(9) n
V1 V2 Ba1 5_656 3 61.885(8) n
Ba2 V2 Ba1 7_546 3 168.689(15) n
Ba2 V2 Ba1 7_556 3 73.726(6) n
Ba3 V2 Ba1 . 3 95.295(10) n
O2 V2 Ba1 . 3_545 123.54(3) n
O3 V2 Ba1 . 3_545 124.03(5) n
O3 V2 Ba1 6 3_545 45.83(6) n
O5 V2 Ba1 5_656 3_545 64.46(4) n
Cl2 V2 Ba1 3_545 3_545 52.555(15) n
Cl2 V2 Ba1 3 3_545 133.99(2) n
Cl1 V2 Ba1 . 3_545 117.488(11) n
Cl3 V2 Ba1 5_656 3_545 54.970(7) n
Ba4 V2 Ba1 . 3_545 83.557(9) n
V1 V2 Ba1 5_656 3_545 61.885(8) n
Ba2 V2 Ba1 7_546 3_545 73.726(6) n
Ba2 V2 Ba1 7_556 3_545 168.689(15) n
Ba3 V2 Ba1 . 3_545 95.295(10) n
Ba1 V2 Ba1 3 3_545 104.046(12) n
O3 V2 Li1 . . 108.88(7) n
O3 V2 Li1 6 . 108.88(7) n
O5 V2 Li1 5_656 . 112.71(11) n
Cl2 V2 Li1 3_545 . 74.18(5) n
Cl2 V2 Li1 3 . 74.18(5) n
Cl1 V2 Li1 . . 63.17(8) n
Cl3 V2 Li1 5_656 . 179.35(9) n
Ba4 V2 Li1 . . 122.27(8) n
V1 V2 Li1 5_656 . 118.21(9) n
Ba2 V2 Li1 7_546 . 62.77(4) n
Ba2 V2 Li1 7_556 . 62.77(4) n
Ba3 V2 Li1 . . 59.61(8) n
Ba1 V2 Li1 3 . 124.85(2) n
Ba1 V2 Li1 3_545 . 124.85(2) n
O2 V2 Li2 . 4_546 78.39(8) n
O3 V2 Li2 . 4_546 79.76(6) n
O3 V2 Li2 6 4_546 53.77(6) n
O5 V2 Li2 5_656 4_546 163.73(3) n
Cl2 V2 Li2 3_545 4_546 99.697(17) n
Cl2 V2 Li2 3 4_546 126.640(19) n
Cl3 V2 Li2 5_656 4_546 106.434(17) n
Ba4 V2 Li2 . 4_546 50.362(8) n
V1 V2 Li2 5_656 4_546 160.965(8) n
Ba2 V2 Li2 7_546 4_546 46.203(6) n
Ba2 V2 Li2 7_556 4_546 73.891(9) n
Ba3 V2 Li2 . 4_546 131.406(11) n
Ba1 V2 Li2 3 4_546 124.854(11) n
Ba1 V2 Li2 3_545 4_546 99.370(8) n
Li1 V2 Li2 . 4_546 74.19(8) n
O2 V2 Li2 . . 78.39(8) n
O3 V2 Li2 . . 53.77(6) n
O3 V2 Li2 6 . 79.76(6) n
O5 V2 Li2 5_656 . 163.73(3) n
Cl2 V2 Li2 3_545 . 126.640(19) n
Cl2 V2 Li2 3 . 99.697(17) n
Cl3 V2 Li2 5_656 . 106.434(18) n
Ba4 V2 Li2 . . 50.362(8) n
V1 V2 Li2 5_656 . 160.965(8) n
Ba2 V2 Li2 7_546 . 73.891(9) n
Ba2 V2 Li2 7_556 . 46.203(6) n
Ba3 V2 Li2 . . 131.406(11) n
Ba1 V2 Li2 3 . 99.370(8) n
Ba1 V2 Li2 3_545 . 124.854(11) n
Li1 V2 Li2 . . 74.19(8) n
O2 V2 Li2 . 2_656 164.24(3) n
O3 V2 Li2 . 2_656 53.50(5) n
O3 V2 Li2 6 2_656 79.40(5) n
O5 V2 Li2 5_656 2_656 77.21(7) n
Cl2 V2 Li2 3_545 2_656 123.438(18) n
Cl2 V2 Li2 3 2_656 97.189(16) n
Cl1 V2 Li2 . 2_656 106.765(16) n
Ba4 V2 Li2 . 2_656 49.968(7) n
V1 V2 Li2 5_656 2_656 71.906(11) n
Ba2 V2 Li2 7_546 2_656 125.486(10) n
Ba2 V2 Li2 7_556 2_656 99.686(8) n
Ba3 V2 Li2 . 2_656 128.258(11) n
Ba1 V2 Li2 3_545 2_656 72.228(8) n
Li1 V2 Li2 . 2_656 162.38(4) n
Li2 V2 Li2 4_546 2_656 100.330(10) n
Li2 V2 Li2 . 2_656 92.619(9) n
O2 V2 Li2 . 3_545 164.24(3) n
O3 V2 Li2 . 3_545 79.40(5) n
O3 V2 Li2 6 3_545 53.50(5) n
O5 V2 Li2 5_656 3_545 77.21(7) n
Cl2 V2 Li2 3_545 3_545 97.189(16) n
Cl2 V2 Li2 3 3_545 123.438(18) n
Cl1 V2 Li2 . 3_545 106.765(16) n
Ba4 V2 Li2 . 3_545 49.968(7) n
V1 V2 Li2 5_656 3_545 71.906(11) n
Ba2 V2 Li2 7_546 3_545 99.686(8) n
Ba2 V2 Li2 7_556 3_545 125.486(10) n
Ba3 V2 Li2 . 3_545 128.258(11) n
Ba1 V2 Li2 3 3_545 72.228(8) n
Li1 V2 Li2 . 3_545 162.38(4) n
Li2 V2 Li2 4_546 3_545 92.619(9) n
Li2 V2 Li2 . 3_545 100.330(10) n
Li2 Cl1 Li2 . 4_546 71.02(2) n
Li2 Cl1 Ba1 . . 87.28(2) n
Li2 Cl1 Ba1 4_546 . 87.28(2) n
Li2 Cl1 Ba2 . 7_546 156.53(2) n
Li2 Cl1 Ba2 4_546 7_546 85.511(6) n
Ba1 Cl1 Ba2 . 7_546 91.650(15) n
Li2 Cl1 Ba2 . 7_556 85.511(6) n
Li2 Cl1 Ba2 4_546 7_556 156.53(2) n
Ba1 Cl1 Ba2 . 7_556 91.650(15) n
Ba2 Cl1 Ba2 7_546 7_556 117.95(2) n
Li2 Cl1 Ba4 . . 89.90(2) n
Li2 Cl1 Ba4 4_546 . 89.90(2) n
Ba1 Cl1 Ba4 . . 176.53(3) n
Ba2 Cl1 Ba4 7_546 . 90.140(14) n
Ba2 Cl1 Ba4 7_556 . 90.140(14) n
Li2 Cl1 V2 . . 135.497(18) n
Li2 Cl1 V2 4_546 . 135.497(18) n
Ba1 Cl1 V2 . . 122.16(2) n
Ba2 Cl1 V2 7_546 . 63.196(12) n
Ba2 Cl1 V2 7_556 . 63.196(12) n
Ba4 Cl1 V2 . . 61.311(15) n
Li2 Cl1 Li1 . . 133.82(5) n
Li2 Cl1 Li1 4_546 . 133.82(5) n
Ba1 Cl1 Li1 . . 61.63(8) n
Ba2 Cl1 Li1 7_546 . 63.95(3) n
Ba2 Cl1 Li1 7_556 . 63.95(3) n
Ba4 Cl1 Li1 . . 121.84(8) n
V2 Cl1 Li1 . . 60.53(8) n
Ba1 Cl2 Ba2 . 5_556 86.37(2) n
Ba1 Cl2 Ba3 . 3_445 111.872(18) n
Ba2 Cl2 Ba3 5_556 3_445 110.74(2) n
Ba1 Cl2 Ba3 . 3_455 111.872(18) n
Ba2 Cl2 Ba3 5_556 3_455 110.74(2) n
Ba3 Cl2 Ba3 3_445 3_455 120.21(3) n
Ba1 Cl2 V2 . 3_455 66.447(15) n
Ba2 Cl2 V2 5_556 3_455 65.060(17) n
Ba3 Cl2 V2 3_445 3_455 175.29(3) n
Ba3 Cl2 V2 3_455 3_455 64.159(9) n
Ba1 Cl2 V2 . 3_445 66.447(15) n
Ba2 Cl2 V2 5_556 3_445 65.060(17) n
Ba3 Cl2 V2 3_445 3_445 64.159(9) n
Ba3 Cl2 V2 3_455 3_445 175.29(3) n
V2 Cl2 V2 3_455 3_445 111.42(3) n
Ba1 Cl2 V1 . 7_556 59.170(15) n
Ba2 Cl2 V1 5_556 7_556 118.510(18) n
Ba3 Cl2 V1 3_445 7_556 128.33(3) n
Ba3 Cl2 V1 3_455 7_556 54.787(11) n
V2 Cl2 V1 3_455 7_556 55.097(13) n
V2 Cl2 V1 3_445 7_556 124.64(3) n
Ba1 Cl2 V1 . 7_546 59.170(15) n
Ba2 Cl2 V1 5_556 7_546 118.510(18) n
Ba3 Cl2 V1 3_445 7_546 54.787(11) n
Ba3 Cl2 V1 3_455 7_546 128.33(3) n
V2 Cl2 V1 3_455 7_546 124.64(3) n
V2 Cl2 V1 3_445 7_546 55.097(13) n
V1 Cl2 V1 7_556 7_546 87.30(2) n
Ba1 Cl2 Li1 . 3_445 119.58(7) n
Ba2 Cl2 Li1 5_556 3_445 58.27(7) n
Ba3 Cl2 Li1 3_445 3_445 54.75(6) n
Ba3 Cl2 Li1 3_455 3_445 125.39(6) n
V2 Cl2 Li1 3_455 3_445 121.76(6) n
V2 Cl2 Li1 3_445 3_445 54.87(6) n
V1 Cl2 Li1 7_556 3_445 176.78(7) n
V1 Cl2 Li1 7_546 3_445 94.47(5) n
Ba1 Cl2 Li1 . 3_455 119.58(7) n
Ba2 Cl2 Li1 5_556 3_455 58.27(7) n
Ba3 Cl2 Li1 3_445 3_455 125.39(6) n
Ba3 Cl2 Li1 3_455 3_455 54.75(6) n
V2 Cl2 Li1 3_455 3_455 54.87(6) n
V2 Cl2 Li1 3_445 3_455 121.76(6) n
V1 Cl2 Li1 7_556 3_455 94.47(5) n
V1 Cl2 Li1 7_546 3_455 176.78(7) n
Li1 Cl2 Li1 3_445 3_455 83.64(9) n
Li2 Cl3 Li2 4_546 . 70.903(19) n
Li2 Cl3 Ba2 4_546 . 87.36(2) n
Li2 Cl3 Ba2 . . 87.36(2) n
Li2 Cl3 Ba1 4_546 7_556 155.148(19) n
Li2 Cl3 Ba1 . 7_556 84.257(6) n
Ba2 Cl3 Ba1 . 7_556 90.817(16) n
Li2 Cl3 Ba1 4_546 7_546 84.257(6) n
Li2 Cl3 Ba1 . 7_546 155.148(19) n
Ba2 Cl3 Ba1 . 7_546 90.817(16) n
Ba1 Cl3 Ba1 7_556 7_546 120.56(2) n
Li2 Cl3 Ba4 4_546 . 90.54(2) n
Li2 Cl3 Ba4 . . 90.54(2) n
Ba2 Cl3 Ba4 . . 177.42(2) n
Ba1 Cl3 Ba4 7_556 . 90.462(14) n
Ba1 Cl3 Ba4 7_546 . 90.462(14) n
Li2 Cl3 V2 4_546 5_656 136.029(19) n
Li2 Cl3 V2 . 5_656 136.029(19) n
Ba2 Cl3 V2 . 5_656 121.17(2) n
Ba1 Cl3 V2 7_556 5_656 64.447(11) n
Ba1 Cl3 V2 7_546 5_656 64.447(11) n
Ba4 Cl3 V2 . 5_656 61.407(16) n
Li2 Cl3 V1 4_546 . 133.46(2) n
Li2 Cl3 V1 . . 133.46(2) n
Ba2 Cl3 V1 . . 60.842(16) n
Ba1 Cl3 V1 7_556 . 64.800(12) n
Ba1 Cl3 V1 7_546 . 64.800(12) n
Ba4 Cl3 V1 . . 121.74(2) n
V2 Cl3 V1 5_656 . 60.331(16) n
Li2 Cl4 Li2 . 4_546 67.027(18) n
Li2 Cl4 Ba1 . . 84.56(2) n
Li2 Cl4 Ba1 4_546 . 84.56(2) n
Li2 Cl4 Ba2 . . 85.899(19) n
Li2 Cl4 Ba2 4_546 . 85.899(19) n
Ba1 Cl4 Ba2 . . 168.55(3) n
Li2 Cl4 Ba4 . 3_445 156.273(19) n
Li2 Cl4 Ba4 4_546 3_445 89.253(6) n
Ba1 Cl4 Ba4 . 3_445 92.941(14) n
Ba2 Cl4 Ba4 . 3_445 93.250(16) n
Li2 Cl4 Ba4 . 3_455 89.253(6) n
Li2 Cl4 Ba4 4_546 3_455 156.273(19) n
Ba1 Cl4 Ba4 . 3_455 92.941(14) n
Ba2 Cl4 Ba4 . 3_455 93.250(16) n
Ba4 Cl4 Ba4 3_445 3_455 114.46(2) n
V1 O1 Li1 . 1_556 156.0(2) n
V1 O1 Ba3 . 1_556 103.51(11) n
Li1 O1 Ba3 1_556 1_556 100.52(18) n
V1 O1 Li1 . 7_546 61.80(8) n
Li1 O1 Li1 1_556 7_546 103.87(13) n
Ba3 O1 Li1 1_556 7_546 124.66(8) n
V1 O1 Li1 . 7_556 61.80(8) n
Li1 O1 Li1 1_556 7_556 103.87(13) n
Ba3 O1 Li1 1_556 7_556 124.66(8) n
Li1 O1 Li1 7_546 7_556 96.25(13) n
V2 O2 Li1 . . 172.0(2) n
V2 O2 Ba3 . . 97.41(10) n
Li1 O2 Ba3 . . 90.61(17) n
V2 O2 Ba2 . 7_556 87.54(5) n
Li1 O2 Ba2 . 7_556 88.71(9) n
Ba3 O2 Ba2 . 7_556 117.92(4) n
V2 O2 Ba2 . 7_546 87.54(5) n
Li1 O2 Ba2 . 7_546 88.71(9) n
Ba3 O2 Ba2 . 7_546 117.92(4) n
Ba2 O2 Ba2 7_556 7_546 124.13(8) n
V2 O3 Ba2 . 7_556 106.76(6) n
V2 O3 Ba1 . 3 108.12(7) n
Ba2 O3 Ba1 7_556 3 104.93(6) n
V2 O3 Ba4 . . 99.33(7) n
Ba2 O3 Ba4 7_556 . 119.58(6) n
Ba1 O3 Ba4 3 . 117.12(5) n
V1 O4 Li1 . 7_556 139.64(18) n
V1 O4 Ba1 . 7_556 108.05(7) n
Li1 O4 Ba1 7_556 7_556 95.69(14) n
V1 O4 Ba2 . . 97.99(7) n
Li1 O4 Ba2 7_556 . 103.11(16) n
Ba1 O4 Ba2 7_556 . 111.48(6) n
V1 O5 V2 . 5_656 168.97(15) n
V1 O5 Ba3 . 1_556 93.88(9) n
V2 O5 Ba3 5_656 1_556 97.15(9) n
V1 O5 Ba1 . 7_546 88.67(5) n
V2 O5 Ba1 5_656 7_546 85.93(6) n
Ba3 O5 Ba1 1_556 7_546 119.37(3) n
V1 O5 Ba1 . 7_556 88.67(5) n
V2 O5 Ba1 5_656 7_556 85.93(6) n
Ba3 O5 Ba1 1_556 7_556 119.37(3) n
Ba1 O5 Ba1 7_546 7_556 121.25(7) n
O1 Li1 O4 1_554 4_546 118.44(18) n
O1 Li1 O4 1_554 7_556 118.44(18) n
O4 Li1 O4 4_546 7_556 103.3(3) n
O1 Li1 O2 1_554 . 104.0(3) n
O4 Li1 O2 4_546 . 105.8(2) n
O4 Li1 O2 7_556 . 105.8(2) n
O1 Li1 V1 1_554 7_546 100.09(13) n
O4 Li1 V1 7_556 7_546 112.1(2) n
O2 Li1 V1 . 7_546 116.73(10) n
O1 Li1 V1 1_554 7_556 100.09(13) n
O4 Li1 V1 4_546 7_556 112.1(2) n
O2 Li1 V1 . 7_556 116.73(10) n
V1 Li1 V1 7_546 7_556 115.13(15) n
O4 Li1 V1 4_546 1_554 112.96(17) n
O4 Li1 V1 7_556 1_554 112.96(17) n
O2 Li1 V1 . 1_554 115.1(2) n
V1 Li1 V1 7_546 1_554 94.22(10) n
V1 Li1 V1 7_556 1_554 94.22(10) n
O1 Li1 Ba1 1_554 . 144.9(2) n
O4 Li1 Ba1 4_546 . 51.79(13) n
O4 Li1 Ba1 7_556 . 51.79(13) n
O2 Li1 Ba1 . . 111.1(2) n
V1 Li1 Ba1 7_546 . 64.23(8) n
V1 Li1 Ba1 7_556 . 64.23(8) n
V1 Li1 Ba1 1_554 . 133.74(16) n
O1 Li1 Ba3 1_554 . 48.13(14) n
O4 Li1 Ba3 4_546 . 127.90(13) n
O4 Li1 Ba3 7_556 . 127.90(13) n
O2 Li1 Ba3 . . 55.82(14) n
V1 Li1 Ba3 7_546 . 119.63(8) n
V1 Li1 Ba3 7_556 . 119.63(8) n
V1 Li1 Ba3 1_554 . 59.30(9) n
Ba1 Li1 Ba3 . . 166.95(17) n
O1 Li1 V2 1_554 . 107.6(2) n
O4 Li1 V2 4_546 . 103.62(17) n
O4 Li1 V2 7_556 . 103.62(17) n
V1 Li1 V2 7_546 . 115.48(9) n
V1 Li1 V2 7_556 . 115.48(9) n
V1 Li1 V2 1_554 . 118.77(15) n
Ba1 Li1 V2 . . 107.48(14) n
Ba3 Li1 V2 . . 59.47(8) n
O1 Li1 Cl1 1_554 . 163.9(2) n
O4 Li1 Cl1 4_546 . 69.69(16) n
O4 Li1 Cl1 7_556 . 69.68(16) n
O2 Li1 Cl1 . . 59.95(15) n
V1 Li1 Cl1 7_546 . 88.41(10) n
V1 Li1 Cl1 7_556 . 88.41(10) n
V1 Li1 Cl1 1_554 . 175.07(17) n
Ba1 Li1 Cl1 . . 51.19(7) n
Ba3 Li1 Cl1 . . 115.77(14) n
V2 Li1 Cl1 . . 56.30(8) n
O1 Li1 Ba2 1_554 7_556 120.91(12) n
O4 Li1 Ba2 4_546 7_556 120.6(2) n
O4 Li1 Ba2 7_556 7_556 46.96(10) n
O2 Li1 Ba2 . 7_556 59.36(9) n
V1 Li1 Ba2 7_546 7_556 138.87(16) n
V1 Li1 Ba2 7_556 7_556 57.98(4) n
V1 Li1 Ba2 1_554 7_556 125.52(8) n
Ba1 Li1 Ba2 . 7_556 78.94(9) n
Ba3 Li1 Ba2 . 7_556 92.69(10) n
V2 Li1 Ba2 . 7_556 57.71(7) n
Cl1 Li1 Ba2 . 7_556 52.86(6) n
O1 Li1 Ba2 1_554 7_546 120.91(12) n
O4 Li1 Ba2 4_546 7_546 46.96(10) n
O4 Li1 Ba2 7_556 7_546 120.6(2) n
O2 Li1 Ba2 . 7_546 59.36(9) n
V1 Li1 Ba2 7_546 7_546 57.98(4) n
V1 Li1 Ba2 7_556 7_546 138.87(16) n
V1 Li1 Ba2 1_554 7_546 125.52(8) n
Ba1 Li1 Ba2 . 7_546 78.94(9) n
Ba3 Li1 Ba2 . 7_546 92.69(10) n
V2 Li1 Ba2 . 7_546 57.71(7) n
Cl1 Li1 Ba2 . 7_546 52.86(6) n
Ba2 Li1 Ba2 7_556 7_546 98.99(12) n
O1 Li1 O1 1_554 7_546 76.13(13) n
O4 Li1 O1 7_556 7_546 116.7(2) n
O2 Li1 O1 . 7_546 131.48(7) n
V1 Li1 O1 7_556 7_546 110.77(14) n
V1 Li1 O1 1_554 7_546 69.15(9) n
Ba1 Li1 O1 . 7_546 80.68(10) n
Ba3 Li1 O1 . 7_546 107.69(11) n
V2 Li1 O1 . 7_546 131.78(6) n
Cl1 Li1 O1 . 7_546 113.77(10) n
Ba2 Li1 O1 7_556 7_546 159.54(16) n
Ba2 Li1 O1 7_546 7_546 78.73(3) n
O1 Li1 O1 1_554 7_556 76.13(13) n
O4 Li1 O1 4_546 7_556 116.7(2) n
O2 Li1 O1 . 7_556 131.48(7) n
V1 Li1 O1 7_546 7_556 110.77(14) n
V1 Li1 O1 1_554 7_556 69.15(9) n
Ba1 Li1 O1 . 7_556 80.68(10) n
Ba3 Li1 O1 . 7_556 107.69(11) n
V2 Li1 O1 . 7_556 131.78(6) n
Cl1 Li1 O1 . 7_556 113.77(10) n
Ba2 Li1 O1 7_556 7_556 78.73(3) n
Ba2 Li1 O1 7_546 7_556 159.54(16) n
O1 Li1 O1 7_546 7_556 96.25(13) n
O1 Li1 Cl2 1_554 3 79.12(14) n
O4 Li1 Cl2 4_546 3 154.1(2) n
O4 Li1 Cl2 7_556 3 81.61(10) n
O2 Li1 Cl2 . 3 49.15(8) n
V1 Li1 Cl2 7_546 3 164.01(12) n
V1 Li1 Cl2 7_556 3 80.54(3) n
V1 Li1 Cl2 1_554 3 87.39(10) n
Ba1 Li1 Cl2 . 3 124.67(9) n
Ba3 Li1 Cl2 . 3 48.48(6) n
V2 Li1 Cl2 . 3 50.95(6) n
Cl1 Li1 Cl2 . 3 88.94(9) n
Ba2 Li1 Cl2 7_556 3 45.85(4) n
Ba2 Li1 Cl2 7_546 3 108.51(12) n
O1 Li1 Cl2 7_546 3 154.21(15) n
O1 Li1 Cl2 7_556 3 84.68(4) n
O1 Li1 Cl2 1_554 3_545 79.12(14) n
O4 Li1 Cl2 4_546 3_545 81.61(10) n
O4 Li1 Cl2 7_556 3_545 154.1(2) n
O2 Li1 Cl2 . 3_545 49.15(8) n
V1 Li1 Cl2 7_546 3_545 80.54(3) n
V1 Li1 Cl2 7_556 3_545 164.01(12) n
V1 Li1 Cl2 1_554 3_545 87.39(10) n
Ba1 Li1 Cl2 . 3_545 124.67(9) n
Ba3 Li1 Cl2 . 3_545 48.48(6) n
V2 Li1 Cl2 . 3_545 50.95(6) n
Cl1 Li1 Cl2 . 3_545 88.94(9) n
Ba2 Li1 Cl2 7_556 3_545 108.51(12) n
Ba2 Li1 Cl2 7_546 3_545 45.85(4) n
O1 Li1 Cl2 7_546 3_545 84.68(4) n
O1 Li1 Cl2 7_556 3_545 154.21(15) n
Cl2 Li1 Cl2 3 3_545 83.64(9) n
O1 Li1 Li1 1_554 7_545 52.86(12) n
O4 Li1 Li1 4_546 7_545 66.71(11) n
O4 Li1 Li1 7_556 7_545 124.3(3) n
O2 Li1 Li1 . 7_545 129.94(18) n
V1 Li1 Li1 7_546 7_545 47.97(5) n
V1 Li1 Li1 7_556 7_545 111.25(17) n
V1 Li1 Li1 1_554 7_545 46.25(9) n
Ba1 Li1 Li1 . 7_545 101.54(15) n
Ba3 Li1 Li1 . 7_545 88.74(14) n
V2 Li1 Li1 . 7_545 132.08(13) n
Cl1 Li1 Li1 . 7_545 136.22(12) n
Ba2 Li1 Li1 7_556 7_545 168.05(14) n
Ba2 Li1 Li1 7_546 7_545 92.789(19) n
O1 Li1 Li1 7_556 7_545 89.53(14) n
Cl2 Li1 Li1 3 7_545 131.48(18) n
Cl2 Li1 Li1 3_545 7_545 81.20(8) n
O1 Li1 Li1 1_554 7 52.86(12) n
O4 Li1 Li1 4_546 7 124.3(3) n
O4 Li1 Li1 7_556 7 66.71(11) n
O2 Li1 Li1 . 7 129.94(18) n
V1 Li1 Li1 7_546 7 111.25(17) n
V1 Li1 Li1 7_556 7 47.97(5) n
V1 Li1 Li1 1_554 7 46.25(9) n
Ba1 Li1 Li1 . 7 101.54(15) n
Ba3 Li1 Li1 . 7 88.74(14) n
V2 Li1 Li1 . 7 132.08(13) n
Cl1 Li1 Li1 . 7 136.22(12) n
Ba2 Li1 Li1 7_556 7 92.789(19) n
Ba2 Li1 Li1 7_546 7 168.05(14) n
O1 Li1 Li1 7_546 7 89.53(14) n
Cl2 Li1 Li1 3 7 81.20(8) n
Cl2 Li1 Li1 3_545 7 131.48(18) n
Li1 Li1 Li1 7_545 7 75.38(16) n
O1 Li1 Li1 1_554 1_565 90 n
O4 Li1 Li1 4_546 1_565 141.63(13) n
O2 Li1 Li1 . 1_565 90 n
V1 Li1 Li1 7_546 1_565 147.57(8) n
V1 Li1 Li1 1_554 1_565 90 n
Ba1 Li1 Li1 . 1_565 90 n
Ba3 Li1 Li1 . 1_565 90 n
V2 Li1 Li1 . 1_565 90 n
Cl1 Li1 Li1 . 1_565 90 n
Ba2 Li1 Li1 7_546 1_565 139.49(6) n
O1 Li1 Li1 7_546 1_565 138.12(6) n
Cl2 Li1 Li1 3 1_565 48.18(5) n
Cl2 Li1 Li1 3_545 1_565 131.82(5) n
Li1 Li1 Li1 7_545 1_565 127.69(8) n
Li1 Li1 Li1 7 1_565 52.31(8) n
Cl1 Li2 Cl1 7_556 . 180.00(2) n
Cl1 Li2 Cl3 7_556 . 90.73(2) n
Cl1 Li2 Cl3 . . 89.27(2) n
Cl1 Li2 Cl3 7_556 7_556 89.27(2) n
Cl1 Li2 Cl3 . 7_556 90.73(2) n
Cl3 Li2 Cl3 . 7_556 180.00(2) n
Cl1 Li2 Cl4 7_556 7_556 91.32(2) n
Cl1 Li2 Cl4 . 7_556 88.68(2) n
Cl3 Li2 Cl4 . 7_556 88.721(19) n
Cl3 Li2 Cl4 7_556 7_556 91.279(19) n
Cl1 Li2 Cl4 7_556 . 88.68(2) n
Cl1 Li2 Cl4 . . 91.32(2) n
Cl3 Li2 Cl4 . . 91.279(19) n
Cl3 Li2 Cl4 7_556 . 88.721(19) n
Cl4 Li2 Cl4 7_556 . 180.000(18) n
Cl1 Li2 Li2 7_556 4_556 54.488(11) n
Cl1 Li2 Li2 . 4_556 125.512(10) n
Cl3 Li2 Li2 . 4_556 125.452(9) n
Cl3 Li2 Li2 7_556 4_556 54.548(9) n
Cl4 Li2 Li2 7_556 4_556 56.486(9) n
Cl4 Li2 Li2 . 4_556 123.514(9) n
Cl1 Li2 Li2 7_556 4_546 125.512(11) n
Cl1 Li2 Li2 . 4_546 54.488(10) n
Cl3 Li2 Li2 . 4_546 54.548(9) n
Cl3 Li2 Li2 7_556 4_546 125.452(9) n
Cl4 Li2 Li2 7_556 4_546 123.514(9) n
Cl4 Li2 Li2 . 4_546 56.486(9) n
Li2 Li2 Li2 4_556 4_546 180 n
Cl1 Li2 Ba1 7_556 7_556 53.770(17) n
Cl1 Li2 Ba1 . 7_556 126.230(17) n
Cl3 Li2 Ba1 . 7_556 56.901(10) n
Cl3 Li2 Ba1 7_556 7_556 123.099(10) n
Cl4 Li2 Ba1 7_556 7_556 54.204(17) n
Cl4 Li2 Ba1 . 7_556 125.796(17) n
Li2 Li2 Ba1 4_556 7_556 68.555(2) n
Li2 Li2 Ba1 4_546 7_556 111.445(2) n
Cl1 Li2 Ba1 7_556 . 126.230(17) n
Cl1 Li2 Ba1 . . 53.770(17) n
Cl3 Li2 Ba1 . . 123.099(10) n
Cl3 Li2 Ba1 7_556 . 56.901(10) n
Cl4 Li2 Ba1 7_556 . 125.796(17) n
Cl4 Li2 Ba1 . . 54.204(17) n
Li2 Li2 Ba1 4_556 . 111.445(2) n
Li2 Li2 Ba1 4_546 . 68.555(2) n
Ba1 Li2 Ba1 7_556 . 180 n
Cl1 Li2 Ba2 7_556 . 56.519(11) n
Cl1 Li2 Ba2 . . 123.481(11) n
Cl3 Li2 Ba2 . . 54.512(18) n
Cl3 Li2 Ba2 7_556 . 125.488(18) n
Cl4 Li2 Ba2 7_556 . 126.260(17) n
Cl4 Li2 Ba2 . . 53.740(17) n
Li2 Li2 Ba2 4_556 . 111.007(2) n
Li2 Li2 Ba2 4_546 . 68.993(2) n
Ba1 Li2 Ba2 7_556 . 72.297(7) n
Ba1 Li2 Ba2 . . 107.703(7) n
Cl1 Li2 Ba2 7_556 7_556 123.481(11) n
Cl1 Li2 Ba2 . 7_556 56.519(11) n
Cl3 Li2 Ba2 . 7_556 125.488(18) n
Cl3 Li2 Ba2 7_556 7_556 54.512(18) n
Cl4 Li2 Ba2 7_556 7_556 53.740(17) n
Cl4 Li2 Ba2 . 7_556 126.260(17) n
Li2 Li2 Ba2 4_556 7_556 68.993(2) n
Li2 Li2 Ba2 4_546 7_556 111.007(2) n
Ba1 Li2 Ba2 7_556 7_556 107.703(7) n
Ba1 Li2 Ba2 . 7_556 72.297(7) n
Ba2 Li2 Ba2 . 7_556 180 n
Cl1 Li2 Ba4 7_556 . 125.312(17) n
Cl1 Li2 Ba4 . . 54.688(17) n
Cl3 Li2 Ba4 . . 53.990(18) n
Cl3 Li2 Ba4 7_556 . 126.010(18) n
Cl4 Li2 Ba4 7_556 . 53.186(10) n
Cl4 Li2 Ba4 . . 126.814(10) n
Li2 Li2 Ba4 4_556 . 109.671(2) n
Li2 Li2 Ba4 4_546 . 70.329(2) n
Ba1 Li2 Ba4 7_556 . 71.566(6) n
Ba1 Li2 Ba4 . . 108.434(6) n
Ba2 Li2 Ba4 . . 108.488(6) n
Ba2 Li2 Ba4 7_556 . 71.512(6) n
Cl1 Li2 Ba4 7_556 3_455 54.688(17) n
Cl1 Li2 Ba4 . 3_455 125.312(17) n
Cl3 Li2 Ba4 . 3_455 126.010(18) n
Cl3 Li2 Ba4 7_556 3_455 53.990(18) n
Cl4 Li2 Ba4 7_556 3_455 126.814(10) n
Cl4 Li2 Ba4 . 3_455 53.186(10) n
Li2 Li2 Ba4 4_556 3_455 70.329(2) n
Li2 Li2 Ba4 4_546 3_455 109.671(2) n
Ba1 Li2 Ba4 7_556 3_455 108.434(6) n
Ba1 Li2 Ba4 . 3_455 71.566(6) n
Ba2 Li2 Ba4 . 3_455 71.512(6) n
Ba2 Li2 Ba4 7_556 3_455 108.488(6) n
Ba4 Li2 Ba4 . 3_455 180 n
Cl1 Li2 V2 7_556 . 153.726(13) n
Cl3 Li2 V2 . . 89.910(18) n
Cl3 Li2 V2 7_556 . 90.090(18) n
Cl4 Li2 V2 7_556 . 62.430(15) n
Cl4 Li2 V2 . . 117.570(15) n
Li2 Li2 V2 4_556 . 105.024(2) n
Li2 Li2 V2 4_546 . 74.976(2) n
Ba1 Li2 V2 7_556 . 106.007(8) n
Ba1 Li2 V2 . . 73.993(8) n
Ba2 Li2 V2 . . 139.678(5) n
Ba4 Li2 V2 3_455 . 140.028(6) n
Cl1 Li2 V2 . 7_556 153.726(13) n
Cl3 Li2 V2 . 7_556 90.090(18) n
Cl3 Li2 V2 7_556 7_556 89.910(18) n
Cl4 Li2 V2 7_556 7_556 117.570(15) n
Cl4 Li2 V2 . 7_556 62.430(15) n
Li2 Li2 V2 4_556 7_556 74.976(2) n
Li2 Li2 V2 4_546 7_556 105.024(2) n
Ba1 Li2 V2 7_556 7_556 73.993(8) n
Ba1 Li2 V2 . 7_556 106.007(8) n
Ba2 Li2 V2 7_556 7_556 139.678(5) n
Ba4 Li2 V2 . 7_556 140.028(6) n
V2 Li2 V2 . 7_556 180 n
Cl1 Li2 V2 7_556 5_656 89.636(17) n
Cl1 Li2 V2 . 5_656 90.364(17) n
Cl3 Li2 V2 7_556 5_656 154.000(13) n
Cl4 Li2 V2 7_556 5_656 62.777(14) n
Cl4 Li2 V2 . 5_656 117.223(14) n
Li2 Li2 V2 4_556 5_656 104.936(2) n
Li2 Li2 V2 4_546 5_656 75.064(2) n
Ba1 Li2 V2 . 5_656 139.325(5) n
Ba2 Li2 V2 . 5_656 74.191(8) n
Ba2 Li2 V2 7_556 5_656 105.809(8) n
Ba4 Li2 V2 3_455 5_656 140.303(7) n
V2 Li2 V2 . 5_656 79.670(10) n
V2 Li2 V2 7_556 5_656 100.330(10) n
Cl1 Li2 V2 7_556 3_455 90.364(17) n
Cl1 Li2 V2 . 3_455 89.636(17) n
Cl3 Li2 V2 . 3_455 154.000(14) n
Cl4 Li2 V2 7_556 3_455 117.223(14) n
Cl4 Li2 V2 . 3_455 62.777(14) n
Li2 Li2 V2 4_556 3_455 75.064(2) n
Li2 Li2 V2 4_546 3_455 104.936(2) n
Ba1 Li2 V2 7_556 3_455 139.325(5) n
Ba2 Li2 V2 . 3_455 105.809(8) n
Ba2 Li2 V2 7_556 3_455 74.191(8) n
Ba4 Li2 V2 . 3_455 140.302(6) n
V2 Li2 V2 . 3_455 100.330(10) n
V2 Li2 V2 7_556 3_455 79.670(10) n
V2 Li2 V2 5_656 3_455 180 n
Cl1 Li2 V1 7_556 . 62.891(15) n
Cl1 Li2 V1 . . 117.109(15) n
Cl3 Li2 V1 7_556 . 152.138(16) n
Cl4 Li2 V1 7_556 . 90.566(17) n
Cl4 Li2 V1 . . 89.434(17) n
Li2 Li2 V1 4_556 . 104.829(2) n
Li2 Li2 V1 4_546 . 75.171(2) n
Ba1 Li2 V1 . . 138.668(5) n
Ba2 Li2 V1 7_556 . 141.770(6) n
Ba4 Li2 V1 . . 75.969(8) n
Ba4 Li2 V1 3_455 . 104.031(8) n
V2 Li2 V1 . . 115.198(8) n
V2 Li2 V1 7_556 . 64.802(8) n
V2 Li2 V1 3_455 . 142.616(8) n
Cl1 Li2 V1 7_556 7_556 117.109(15) n
Cl1 Li2 V1 . 7_556 62.891(15) n
Cl3 Li2 V1 . 7_556 152.138(16) n
Cl4 Li2 V1 7_556 7_556 89.434(17) n
Cl4 Li2 V1 . 7_556 90.566(17) n
Li2 Li2 V1 4_556 7_556 75.171(2) n
Li2 Li2 V1 4_546 7_556 104.829(2) n
Ba1 Li2 V1 7_556 7_556 138.668(5) n
Ba2 Li2 V1 . 7_556 141.770(6) n
Ba4 Li2 V1 . 7_556 104.031(8) n
Ba4 Li2 V1 3_455 7_556 75.969(8) n
V2 Li2 V1 . 7_556 64.802(8) n
V2 Li2 V1 7_556 7_556 115.198(8) n
V2 Li2 V1 5_656 7_556 142.616(8) n
V1 Li2 V1 . 7_556 180 n

loop_
_geom_bond_atom_site_label_1
_geom_bond_atom_site_label_2
_geom_bond_site_symmetry_2
_geom_bond_distance
_geom_bond_publ_flag
Ba1 O3 3_445 2.7589(16) y
Ba1 O3 8_455 2.7589(16) n
Ba1 O4 4_546 2.8377(18) y
Ba1 O4 7_556 2.8377(18) n
Ba1 Cl2 . 3.1660(9) y
Ba1 Cl1 . 3.1824(8) y
Ba1 Cl4 . 3.2108(8) y
Ba1 O5 7_546 3.3067(11) y
Ba1 O5 7_556 3.3067(11) n
Ba1 Cl3 7_556 3.3179(4) n
Ba1 Cl3 7_546 3.3179(4) y
Ba1 Li1 . 3.594(5) n
Ba1 V2 3_445 3.6555(3) n
Ba1 V2 3_455 3.6555(3) n
Ba1 V1 7_546 3.7288(4) n
Ba1 V1 7_556 3.7288(4) n
Ba1 Li2 . 3.9407(3) n
Ba1 Li2 4_546 3.9407(3) n
Ba1 Ba2 5_556 4.3547(4) n
Ba1 Ba2 7_556 4.6957(3) n
Ba2 O3 4_546 2.7325(16) y
Ba2 O3 7_556 2.7325(15) n
Ba2 O4 . 2.8439(16) y
Ba2 O4 6 2.8439(16) n
Ba2 Cl2 5_556 3.1971(11) y
Ba2 Cl4 . 3.2490(8) y
Ba2 O2 7_556 3.2616(12) n
Ba2 O2 7_546 3.2616(12) y
Ba2 Cl3 . 3.2759(8) y
Ba2 Cl1 7_546 3.3625(4) y
Ba2 Cl1 7_556 3.3625(4) n
Ba2 V1 . 3.5069(5) n
Ba2 V2 7_546 3.6030(3) n
Ba2 V2 7_556 3.6030(3) n
Ba2 Li1 7_556 3.790(3) n
Ba2 Li1 7_546 3.790(3) n
Ba2 Li2 4_546 4.0191(4) n
Ba2 Li2 . 4.0191(4) n
Ba2 Ba1 5_556 4.3547(5) n
Ba2 Ba1 7_556 4.6957(3) n
Ba3 O1 5_656 2.746(2) y
Ba3 O1 1_554 2.746(2) n
Ba3 O5 5_656 2.918(2) y
Ba3 O5 1_554 2.918(2) n
Ba3 O2 5_655 2.999(2) n
Ba3 O2 . 2.999(2) y
Ba3 Cl2 7_545 3.3238(5) y
Ba3 Cl2 3 3.3238(5) n
Ba3 Cl2 7 3.3238(5) n
Ba3 Cl2 3_545 3.3238(5) n
Ba3 V1 1_554 3.5317(5) n
Ba3 V1 5_656 3.5317(5) n
Ba3 V2 . 3.6202(6) n
Ba3 V2 5_655 3.6202(6) n
Ba3 Li1 5_655 3.625(5) n
Ba3 Li1 . 3.625(5) n
Ba3 Ba2 3_544 5.3660(4) n
Ba3 Ba2 7_556 5.3660(4) n
Ba3 Ba2 3_554 5.3660(4) n
Ba3 Ba2 7_546 5.3660(4) n
Ba4 O3 6 2.8838(16) n
Ba4 O3 2_656 2.8838(16) n
Ba4 O3 5_656 2.8838(16) n
Ba4 O3 . 2.8838(16) y
Ba4 Cl4 7_546 3.4269(4) y
Ba4 Cl4 3 3.4269(4) n
Ba4 Cl4 7_556 3.4269(4) n
Ba4 Cl4 3_545 3.4269(4) n
Ba4 Cl3 . 3.4624(8) y
Ba4 Cl3 5_656 3.4624(8) n
Ba4 Cl1 . 3.4927(8) y
Ba4 Cl1 5_656 3.4927(8) n
Ba4 V2 5_656 3.5705(6) n
Ba4 V2 . 3.5705(6) n
Ba4 Li2 4_546 4.2801(3) n
Ba4 Li2 2_656 4.2802(3) n
Ba4 Li2 3_545 4.2801(3) n
Ba4 Li2 . 4.2801(3) n
Ba4 Ba1 7_556 4.8148(3) n
Ba4 Ba1 7_546 4.8148(3) n
V1 O1 . 1.670(2) y
V1 O4 6 1.6945(16) n
V1 O4 . 1.6945(16) y
V1 O5 . 1.802(2) y
V1 Li1 7_546 3.414(3) n
V1 Li1 7_556 3.414(3) n
V1 Li1 1_556 3.510(5) n
V1 Ba3 1_556 3.5317(5) n
V1 V2 5_656 3.5957(7) n
V1 Cl3 . 3.6243(9) n
V1 Ba1 7_546 3.7288(4) n
V1 Ba1 7_556 3.7288(4) n
V1 Cl2 7_556 4.1746(8) n
V1 Cl2 7_546 4.1746(8) n
V1 V1 7_557 5.0737(8) n
V1 V1 7_547 5.0737(8) n
V1 Li2 4_546 5.6294(6) n
V1 Li2 . 5.6294(6) n
V1 V1 1_565 5.7630(3) n
V2 O2 . 1.677(2) y
V2 O3 . 1.6891(16) y
V2 O3 6 1.6891(16) n
V2 O5 5_656 1.810(2) y
V2 Cl2 3_545 3.4877(6) n
V2 Cl2 3 3.4877(6) n
V2 Cl1 . 3.5099(9) n
V2 Cl3 5_656 3.5295(9) n
V2 V1 5_656 3.5957(7) n
V2 Ba2 7_546 3.6030(3) n
V2 Ba2 7_556 3.6030(3) n
V2 Ba1 3 3.6555(3) n
V2 Ba1 3_545 3.6555(3) n
V2 Li1 . 3.673(5) n
V2 Li2 4_546 5.5579(6) n
V2 Li2 . 5.5579(6) n
V2 Li2 2_656 5.5899(6) n
V2 Li2 3_545 5.5899(6) n
Cl1 Li2 . 2.4803(6) n
Cl1 Li2 4_546 2.4803(6) n
Cl1 Ba2 7_546 3.3625(4) n
Cl1 Ba2 7_556 3.3625(4) n
Cl1 Li1 . 3.765(5) n
Cl2 Ba2 5_556 3.1971(11) n
Cl2 Ba3 3_445 3.3238(5) n
Cl2 Ba3 3_455 3.3238(5) n
Cl2 V2 3_455 3.4877(6) n
Cl2 V2 3_445 3.4877(6) n
Cl2 V1 7_556 4.1746(8) n
Cl2 V1 7_546 4.1746(8) n
Cl2 Li1 3_445 4.321(4) n
Cl2 Li1 3_455 4.321(4) n
Cl3 Li2 4_546 2.4840(6) n
Cl3 Li2 . 2.4840(6) n
Cl3 Ba1 7_556 3.3179(4) n
Cl3 Ba1 7_546 3.3179(4) n
Cl3 V2 5_656 3.5295(9) n
Cl4 Li2 . 2.6094(6) n
Cl4 Li2 4_546 2.6094(6) n
Cl4 Ba4 3_445 3.4269(4) n
Cl4 Ba4 3_455 3.4269(4) n
O1 Li1 1_556 1.918(6) n
O1 Ba3 1_556 2.746(2) n
O1 Li1 7_546 3.870(4) n
O1 Li1 7_556 3.870(4) n
O2 Li1 . 2.005(6) n
O2 Ba2 7_556 3.2616(12) n
O2 Ba2 7_546 3.2616(12) n
O3 Ba2 7_556 2.7325(15) n
O3 Ba1 3 2.7589(16) n
O4 Li1 7_556 1.942(4) n
O4 Ba1 7_556 2.8377(18) n
O5 V2 5_656 1.810(2) n
O5 Ba3 1_556 2.918(2) n
O5 Ba1 7_546 3.3067(11) n
O5 Ba1 7_556 3.3067(11) n
Li1 O1 1_554 1.918(6) y
Li1 O4 4_546 1.942(4) y
Li1 O4 7_556 1.942(4) n
Li1 O2 . 2.005(6) y
Li1 V1 7_546 3.414(3) n
Li1 V1 7_556 3.414(3) n
Li1 V1 1_554 3.510(5) n
Li1 Ba2 7_556 3.790(3) n
Li1 Ba2 7_546 3.790(3) n
Li1 O1 7_546 3.870(4) n
Li1 O1 7_556 3.870(4) n
Li1 Cl2 3 4.321(4) n
Li1 Cl2 3_545 4.321(4) n
Li1 Li1 7_545 4.713(8) n
Li1 Li1 7 4.713(8) n
Li1 Li1 1_565 5.7630(3) n
Li2 Cl1 7_556 2.4803(6) y
Li2 Cl3 7_556 2.4840(6) y
Li2 Cl4 7_556 2.6094(6) y
Li2 Li2 4_556 2.88150(16) n
Li2 Li2 4_546 2.88150(15) n
Li2 Ba1 7_556 3.9407(3) n
Li2 Ba2 7_556 4.0191(4) n
Li2 Ba4 3_455 4.2801(3) n
Li2 V2 7_556 5.5579(6) n
Li2 V2 5_656 5.5899(6) n
Li2 V2 3_455 5.5899(6) n
Li2 V1 7_556 5.6294(6) n
